data_7127368
loop_
_publ_author_name
'Mansoor, Iram F.'
'Wozniak, Derek I.'
'Wu, Yilei'
'Lipke, Mark C.'

_publ_section_title
;
 A delocalized cobaltoviologen with seven reversibly accessible redox
 states and highly tunable electrochromic behaviour.
;
_journal_issue 89
_journal_name_full 'Chemical communications (Cambridge, England)'
_journal_page_first 13864
_journal_page_last 13867
_journal_paper_doi 10.1039/d0cc05627h
_journal_volume 56
_journal_year 2020
_chemical_formula_moiety
; 
C42 H34 N9 Co, 4(F6 P), C2 H3 N 
;
_chemical_formula_sum 'C44 H37 Co F24 N9 P4'
_chemical_formula_weight 1330.63
_space_group_crystal_system monoclinic
_space_group_IT_number 14
_space_group_name_Hall '-P 2ybc'
_space_group_name_H-M_alt 'P 1 21/c 1'
_atom_sites_solution_hydrogens geom
_audit_creation_method SHELXL-2018/3
_audit_update_record
;
2020-08-17 deposited with the CCDC.	2020-10-05 downloaded from the CCDC.
;
_cell_angle_alpha 90
_cell_angle_beta 90.106(2)
_cell_angle_gamma 90
_cell_formula_units_Z 8
_cell_length_a 12.9089(14)
_cell_length_b 31.053(3)
_cell_length_c 25.429(3)
_cell_measurement_reflns_used 9896
_cell_measurement_temperature 120(2)
_cell_measurement_theta_max 30.76
_cell_measurement_theta_min 2.20
_cell_volume 10193.5(19)
_computing_cell_refinement 'Bruker SAINT'
_computing_data_collection 'Bruker SMART'
_computing_data_reduction 'Bruker SAINT'
_computing_molecular_graphics 'Bruker SHELXTL'
_computing_publication_material SHELXL-2014/7
_computing_structure_refinement 'SHELXL-2018/3 (Sheldrick, 2018)'
_computing_structure_solution 'SHELXL-2014/7 (Sheldrick, 2014)'
_diffrn_ambient_temperature 120(2)
_diffrn_measured_fraction_theta_full 1.000
_diffrn_measured_fraction_theta_max 0.999
_diffrn_measurement_device_type 'Bruker APEX'
_diffrn_measurement_method '\w scans'
_diffrn_radiation_type MoK\a
_diffrn_radiation_wavelength 0.71073
_diffrn_reflns_av_R_equivalents 0.0636
_diffrn_reflns_av_unetI/netI 0.0556
_diffrn_reflns_Laue_measured_fraction_full 1.000
_diffrn_reflns_Laue_measured_fraction_max 0.999
_diffrn_reflns_limit_h_max 18
_diffrn_reflns_limit_h_min -18
_diffrn_reflns_limit_k_max 44
_diffrn_reflns_limit_k_min -43
_diffrn_reflns_limit_l_max 36
_diffrn_reflns_limit_l_min -36
_diffrn_reflns_number 131496
_diffrn_reflns_point_group_measured_fraction_full 1.000
_diffrn_reflns_point_group_measured_fraction_max 0.999
_diffrn_reflns_theta_full 25.242
_diffrn_reflns_theta_max 30.507
_diffrn_reflns_theta_min 1.537
_diffrn_source 'sealed tube'
_exptl_absorpt_coefficient_mu 0.596
_exptl_absorpt_correction_T_max 0.95671
_exptl_absorpt_correction_T_min 0.85564
_exptl_absorpt_correction_type numerical
_exptl_absorpt_process_details 'Bruker SAINT (SADABS)'
_exptl_crystal_colour red
_exptl_crystal_density_diffrn 1.734
_exptl_crystal_description plate
_exptl_crystal_F_000 5336
_exptl_crystal_recrystallization_method 'Re-crystallisation from solvent: acetonitrile, diethyl ether'
_exptl_crystal_size_max 0.34
_exptl_crystal_size_mid 0.30
_exptl_crystal_size_min 0.09
_refine_diff_density_max 0.968
_refine_diff_density_min -0.590
_refine_diff_density_rms 0.098
_refine_ls_extinction_method none
_refine_ls_goodness_of_fit_ref 1.076
_refine_ls_hydrogen_treatment constr
_refine_ls_matrix_type full
_refine_ls_number_parameters 1484
_refine_ls_number_reflns 31114
_refine_ls_number_restraints 2508
_refine_ls_restrained_S_all 1.038
_refine_ls_R_factor_all 0.0691
_refine_ls_R_factor_gt 0.0527
_refine_ls_shift/su_max 0.001
_refine_ls_shift/su_mean 0.000
_refine_ls_structure_factor_coef Fsqd
_refine_ls_weighting_details 'w=1/[\s^2^(Fo^2^)+(0.0500P)^2^+4.0000P] where P=(Fo^2^+2Fc^2^)/3'
_refine_ls_weighting_scheme calc
_refine_ls_wR_factor_gt 0.1100
_refine_ls_wR_factor_ref 0.1174
_reflns_Friedel_coverage 0.000
_reflns_number_gt 25426
_reflns_number_total 31114
_reflns_threshold_expression 'I > 2\s(I)'
_cod_data_source_file d0cc05627h3.cif
_cod_data_source_block im_n1_p076_P21c
_cod_depositor_comments 'Adding full bibliography for 7127367--7127368.cif.'
_cod_original_sg_symbol_H-M 'P 21/c'
_cod_database_code 7127368
_shelx_shelxl_version_number 2018/3
_shelx_space_group_comment
; 
The symmetry employed for this shelxl refinement is uniquely defined 
by the following loop, which should always be used as a source of 
symmetry information in preference to the above space-group names. 
They are only intended as comments. 
;
_exptl_absorpt_special_details
; 
C42 H34 N9 Co, 4(F6 P), C2 H3 N 
;

loop_
_space_group_symop_operation_xyz
'x, y, z'
'-x, y+1/2, -z+1/2'
'-x, -y, -z'
'x, -y-1/2, z-1/2'

loop_
_atom_site_label
_atom_site_type_symbol
_atom_site_fract_x
_atom_site_fract_y
_atom_site_fract_z
_atom_site_U_iso_or_equiv
_atom_site_adp_type
_atom_site_occupancy
_atom_site_site_symmetry_order
_atom_site_calc_flag
_atom_site_refinement_flags_posn
_atom_site_refinement_flags_adp
_atom_site_refinement_flags_occupancy
_atom_site_disorder_assembly
_atom_site_disorder_group
Co1 Co -0.01338(2) 0.23608(2) 0.63270(2) 0.00983(6) Uani 1 1 d . U . . .
N1 N 0.01272(14) 0.17675(6) 0.63202(7) 0.0097(3) Uani 1 1 d . U . . .
N2 N 0.13197(15) 0.23661(6) 0.66281(8) 0.0132(4) Uani 1 1 d . U . . .
N3 N -0.15094(15) 0.21546(6) 0.60374(7) 0.0114(4) Uani 1 1 d . U . . .
N4 N 0.09756(16) -0.04620(6) 0.64809(8) 0.0143(4) Uani 1 1 d . U . . .
N5 N -0.03834(14) 0.29667(6) 0.63222(7) 0.0097(3) Uani 1 1 d . U . . .
N6 N 0.04355(15) 0.25202(6) 0.55734(8) 0.0133(4) Uani 1 1 d . U . . .
N7 N -0.08031(15) 0.24432(6) 0.70855(8) 0.0128(4) Uani 1 1 d . U . . .
N8 N -0.09352(17) 0.51994(6) 0.64157(8) 0.0177(4) Uani 1 1 d . U . . .
C1 C 0.10518(17) 0.16197(7) 0.64868(9) 0.0104(4) Uani 1 1 d . U . . .
C2 C 0.12591(17) 0.11816(7) 0.65004(9) 0.0115(4) Uani 1 1 d . U . . .
H2 H 0.190791 0.107993 0.662619 0.014 Uiso 1 1 calc R U . . .
C3 C 0.05027(17) 0.08900(7) 0.63270(8) 0.0105(4) Uani 1 1 d . U . . .
C4 C -0.04383(17) 0.10552(7) 0.61380(9) 0.0116(4) Uani 1 1 d . U . . .
H4 H -0.095562 0.086649 0.600517 0.014 Uiso 1 1 calc R U . . .
C5 C -0.06073(17) 0.14963(7) 0.61465(9) 0.0110(4) Uani 1 1 d . U . . .
C6 C 0.17571(17) 0.19670(7) 0.66537(9) 0.0115(4) Uani 1 1 d . U . . .
C7 C 0.27652(18) 0.19047(8) 0.68230(10) 0.0166(5) Uani 1 1 d . U . . .
H7 H 0.305789 0.162404 0.683126 0.020 Uiso 1 1 calc R U . . .
C8 C 0.3342(2) 0.22600(8) 0.69807(11) 0.0213(5) Uani 1 1 d . U . . .
H8 H 0.403653 0.222538 0.709772 0.026 Uiso 1 1 calc R U . . .
C9 C 0.2894(2) 0.26651(8) 0.69654(11) 0.0217(5) Uani 1 1 d . U . . .
H9 H 0.327408 0.291110 0.707625 0.026 Uiso 1 1 calc R U . . .
C10 C 0.1887(2) 0.27067(8) 0.67864(10) 0.0177(5) Uani 1 1 d . U . . .
H10 H 0.158370 0.298529 0.677465 0.021 Uiso 1 1 calc R U . . .
C11 C -0.15708(17) 0.17187(7) 0.59941(8) 0.0102(4) Uani 1 1 d . U . . .
C12 C -0.24652(18) 0.15126(7) 0.58305(9) 0.0133(4) Uani 1 1 d . U . . .
H12 H -0.248697 0.120750 0.580557 0.016 Uiso 1 1 calc R U . . .
C13 C -0.33308(18) 0.17572(8) 0.57031(10) 0.0169(5) Uani 1 1 d . U . . .
H13 H -0.395358 0.162294 0.558969 0.020 Uiso 1 1 calc R U . . .
C14 C -0.32666(19) 0.22008(8) 0.57451(10) 0.0183(5) Uani 1 1 d . U . . .
H14 H -0.384723 0.237523 0.565915 0.022 Uiso 1 1 calc R U . . .
C15 C -0.23499(19) 0.23892(8) 0.59132(10) 0.0159(5) Uani 1 1 d . U . . .
H15 H -0.231503 0.269388 0.594157 0.019 Uiso 1 1 calc R U . . .
C16 C 0.17704(19) -0.01918(8) 0.65579(10) 0.0161(5) Uani 1 1 d . U . . .
H16 H 0.242962 -0.030344 0.665328 0.019 Uiso 1 1 calc R U . . .
C17 C 0.16428(18) 0.02473(7) 0.65003(9) 0.0146(4) Uani 1 1 d . U . . .
H17 H 0.221529 0.043490 0.655202 0.017 Uiso 1 1 calc R U . . .
C18 C 0.06765(17) 0.04163(7) 0.63665(8) 0.0107(4) Uani 1 1 d . U . . .
C19 C -0.01327(19) 0.01240(7) 0.62865(10) 0.0153(4) Uani 1 1 d . U . . .
H19 H -0.080015 0.022542 0.618867 0.018 Uiso 1 1 calc R U . . .
C20 C 0.00369(18) -0.03090(7) 0.63493(9) 0.0154(4) Uani 1 1 d . U . . .
H20 H -0.052048 -0.050454 0.629878 0.019 Uiso 1 1 calc R U . . .
C21 C 0.1120(2) -0.09337(7) 0.65266(11) 0.0207(5) Uani 1 1 d . U . . .
H21A H 0.083981 -0.107524 0.621257 0.031 Uiso 1 1 calc R U . . .
H21B H 0.075551 -0.103916 0.683883 0.031 Uiso 1 1 calc R U . . .
H21C H 0.186024 -0.099893 0.655855 0.031 Uiso 1 1 calc R U . . .
C22 C -0.00580(17) 0.32041(7) 0.59087(8) 0.0105(4) Uani 1 1 d . U . . .
C23 C -0.01869(17) 0.36471(7) 0.59062(9) 0.0113(4) Uani 1 1 d . U . . .
H23 H 0.007156 0.381445 0.562253 0.014 Uiso 1 1 calc R U . . .
C24 C -0.06961(17) 0.38440(7) 0.63210(9) 0.0122(4) Uani 1 1 d . U . . .
C25 C -0.10595(17) 0.35932(7) 0.67373(9) 0.0119(4) Uani 1 1 d . U . . .
H25 H -0.143756 0.372083 0.701701 0.014 Uiso 1 1 calc R U . . .
C26 C -0.08591(17) 0.31547(7) 0.67353(9) 0.0103(4) Uani 1 1 d . U . . .
C27 C 0.04044(17) 0.29508(7) 0.54789(9) 0.0115(4) Uani 1 1 d . U . . .
C28 C 0.0760(2) 0.31276(8) 0.50131(10) 0.0188(5) Uani 1 1 d . U . . .
H28 H 0.075783 0.343055 0.496109 0.023 Uiso 1 1 calc R U . . .
C29 C 0.1121(2) 0.28509(9) 0.46215(10) 0.0264(6) Uani 1 1 d . U . . .
H29 H 0.135089 0.296262 0.429417 0.032 Uiso 1 1 calc R U . . .
C30 C 0.1140(2) 0.24135(9) 0.47151(11) 0.0256(6) Uani 1 1 d . U . . .
H30 H 0.138393 0.221987 0.445405 0.031 Uiso 1 1 calc R U . . .
C31 C 0.07977(19) 0.22618(8) 0.51957(10) 0.0192(5) Uani 1 1 d . U . . .
H31 H 0.082098 0.196057 0.526015 0.023 Uiso 1 1 calc R U . . .
C32 C -0.10916(17) 0.28563(7) 0.71749(9) 0.0108(4) Uani 1 1 d . U . . .
C33 C -0.15273(18) 0.29862(7) 0.76446(9) 0.0140(4) Uani 1 1 d . U . . .
H33 H -0.172617 0.327757 0.769734 0.017 Uiso 1 1 calc R U . . .
C34 C -0.16686(19) 0.26812(8) 0.80387(10) 0.0187(5) Uani 1 1 d . U . . .
H34 H -0.196450 0.276239 0.836576 0.022 Uiso 1 1 calc R U . . .
C35 C -0.13750(19) 0.22586(8) 0.79509(10) 0.0190(5) Uani 1 1 d . U . . .
H35 H -0.146169 0.204616 0.821598 0.023 Uiso 1 1 calc R U . . .
C36 C -0.09527(18) 0.21527(8) 0.74684(10) 0.0166(5) Uani 1 1 d . U . . .
H36 H -0.076040 0.186195 0.740549 0.020 Uiso 1 1 calc R U . . .
C37 C -0.0062(2) 0.50167(8) 0.62395(11) 0.0224(5) Uani 1 1 d . U . . .
H37 H 0.050820 0.519360 0.614391 0.027 Uiso 1 1 calc R U . . .
C38 C 0.0021(2) 0.45785(8) 0.61955(10) 0.0192(5) Uani 1 1 d . U . . .
H38 H 0.064207 0.445268 0.606715 0.023 Uiso 1 1 calc R U . . .
C39 C -0.08086(18) 0.43184(7) 0.63398(9) 0.0130(4) Uani 1 1 d . U . . .
C40 C -0.1713(2) 0.45157(8) 0.65169(10) 0.0171(5) Uani 1 1 d . U . . .
H40 H -0.229461 0.434628 0.661450 0.021 Uiso 1 1 calc R U . . .
C41 C -0.1757(2) 0.49566(8) 0.65490(10) 0.0182(5) Uani 1 1 d . U . . .
H41 H -0.237487 0.509183 0.666667 0.022 Uiso 1 1 calc R U . . .
C42 C -0.0995(2) 0.56754(8) 0.64644(12) 0.0259(6) Uani 1 1 d . U . . .
H42A H -0.144427 0.575096 0.676072 0.039 Uiso 1 1 calc R U . . .
H42B H -0.128084 0.579724 0.613959 0.039 Uiso 1 1 calc R U . . .
H42C H -0.029977 0.579212 0.652521 0.039 Uiso 1 1 calc R U . . .
Co2 Co 0.48509(2) 0.26490(2) 0.38909(2) 0.00862(6) Uani 1 1 d . U . . .
N9 N 0.46333(14) 0.20361(6) 0.38982(7) 0.0093(3) Uani 1 1 d . U . . .
N10 N 0.33388(15) 0.26087(6) 0.35358(7) 0.0118(4) Uani 1 1 d . U . . .
N11 N 0.63054(15) 0.24271(6) 0.42160(7) 0.0106(3) Uani 1 1 d . U . . .
N12 N 0.41229(15) -0.01981(6) 0.36811(8) 0.0123(4) Uani 1 1 d . U . . .
N13 N 0.50420(14) 0.32419(6) 0.38783(7) 0.0092(3) Uani 1 1 d . U . . .
N14 N 0.42189(15) 0.27949(6) 0.45837(8) 0.0117(4) Uani 1 1 d . U . . .
N15 N 0.55125(15) 0.26938(6) 0.31826(7) 0.0109(4) Uani 1 1 d . U . . .
N16 N 0.57649(17) 0.54669(6) 0.36730(8) 0.0165(4) Uani 1 1 d . U . . .
C43 C 0.37289(16) 0.18726(7) 0.37237(8) 0.0095(4) Uani 1 1 d . U . . .
C44 C 0.35565(17) 0.14326(7) 0.37052(9) 0.0117(4) Uani 1 1 d . U . . .
H44 H 0.291446 0.132177 0.358205 0.014 Uiso 1 1 calc R U . . .
C45 C 0.43432(17) 0.11543(7) 0.38710(9) 0.0105(4) Uani 1 1 d . U . . .
C46 C 0.52673(17) 0.13281(7) 0.40558(8) 0.0100(4) Uani 1 1 d . U . . .
H46 H 0.580601 0.114415 0.417598 0.012 Uiso 1 1 calc R U . . .
C47 C 0.53986(16) 0.17712(7) 0.40637(8) 0.0093(4) Uani 1 1 d . U . . .
C48 C 0.29765(17) 0.21994(7) 0.35349(8) 0.0103(4) Uani 1 1 d . U . . .
C49 C 0.19839(18) 0.20989(8) 0.33593(10) 0.0155(4) Uani 1 1 d . U . . .
H49 H 0.173811 0.181059 0.336739 0.019 Uiso 1 1 calc R U . . .
C50 C 0.13587(19) 0.24312(8) 0.31714(11) 0.0201(5) Uani 1 1 d . U . . .
H50 H 0.067768 0.237155 0.304931 0.024 Uiso 1 1 calc R U . . .
C51 C 0.1735(2) 0.28476(8) 0.31637(10) 0.0195(5) Uani 1 1 d . U . . .
H51 H 0.132068 0.307729 0.303373 0.023 Uiso 1 1 calc R U . . .
C52 C 0.27335(19) 0.29239(8) 0.33504(9) 0.0157(5) Uani 1 1 d . U . . .
H52 H 0.299392 0.321002 0.334590 0.019 Uiso 1 1 calc R U . . .
C53 C 0.63607(17) 0.19915(7) 0.42306(8) 0.0102(4) Uani 1 1 d . U . . .
C54 C 0.72547(18) 0.17738(7) 0.43774(9) 0.0135(4) Uani 1 1 d . U . . .
H54 H 0.726940 0.146796 0.438437 0.016 Uiso 1 1 calc R U . . .
C55 C 0.81266(18) 0.20104(8) 0.45138(10) 0.0166(5) Uani 1 1 d . U . . .
H55 H 0.874946 0.186926 0.461377 0.020 Uiso 1 1 calc R U . . .
C56 C 0.80738(19) 0.24565(8) 0.45019(10) 0.0167(5) Uani 1 1 d . U . . .
H56 H 0.865953 0.262573 0.459433 0.020 Uiso 1 1 calc R U . . .
C57 C 0.71546(18) 0.26511(7) 0.43532(9) 0.0139(4) Uani 1 1 d . U . . .
H57 H 0.712229 0.295665 0.434783 0.017 Uiso 1 1 calc R U . . .
C58 C 0.3650(2) 0.00643(7) 0.33335(10) 0.0174(5) Uani 1 1 d . U . . .
H58 H 0.328431 -0.005494 0.304350 0.021 Uiso 1 1 calc R U . . .
C59 C 0.36942(19) 0.05039(7) 0.33964(10) 0.0157(5) Uani 1 1 d . U . . .
H59 H 0.335837 0.068728 0.315048 0.019 Uiso 1 1 calc R U . . .
C60 C 0.42314(17) 0.06805(7) 0.38209(9) 0.0111(4) Uani 1 1 d . U . . .
C61 C 0.46971(19) 0.04003(7) 0.41773(9) 0.0142(4) Uani 1 1 d . U . . .
H61 H 0.505617 0.051085 0.447448 0.017 Uiso 1 1 calc R U . . .
C62 C 0.46355(19) -0.00364(7) 0.40978(9) 0.0159(5) Uani 1 1 d . U . . .
H62 H 0.495907 -0.022667 0.434011 0.019 Uiso 1 1 calc R U . . .
C63 C 0.4085(2) -0.06696(7) 0.35958(10) 0.0191(5) Uani 1 1 d . U . . .
H63A H 0.423711 -0.081831 0.392698 0.029 Uiso 1 1 calc R U . . .
H63B H 0.460010 -0.075102 0.333120 0.029 Uiso 1 1 calc R U . . .
H63C H 0.339264 -0.075156 0.347270 0.029 Uiso 1 1 calc R U . . .
C64 C 0.46753(17) 0.34879(7) 0.42747(8) 0.0095(4) Uani 1 1 d . U . . .
C65 C 0.48012(17) 0.39314(7) 0.42711(9) 0.0106(4) Uani 1 1 d . U . . .
H65 H 0.452046 0.410396 0.454445 0.013 Uiso 1 1 calc R U . . .
C66 C 0.53497(17) 0.41191(7) 0.38570(9) 0.0104(4) Uani 1 1 d . U . . .
C67 C 0.57274(17) 0.38602(7) 0.34518(9) 0.0111(4) Uani 1 1 d . U . . .
H67 H 0.610820 0.398353 0.317020 0.013 Uiso 1 1 calc R U . . .
C68 C 0.55403(17) 0.34222(7) 0.34656(9) 0.0101(4) Uani 1 1 d . U . . .
C69 C 0.41753(17) 0.32249(7) 0.46834(9) 0.0105(4) Uani 1 1 d . U . . .
C70 C 0.37195(19) 0.33875(7) 0.51357(9) 0.0161(5) Uani 1 1 d . U . . .
H70 H 0.367288 0.368935 0.519170 0.019 Uiso 1 1 calc R U . . .
C71 C 0.3333(2) 0.31002(8) 0.55046(10) 0.0201(5) Uani 1 1 d . U . . .
H71 H 0.302845 0.320362 0.581995 0.024 Uiso 1 1 calc R U . . .
C72 C 0.3395(2) 0.26628(8) 0.54102(10) 0.0211(5) Uani 1 1 d . U . . .
H72 H 0.314019 0.246208 0.566033 0.025 Uiso 1 1 calc R U . . .
C73 C 0.38368(19) 0.25217(8) 0.49439(9) 0.0162(5) Uani 1 1 d . U . . .
H73 H 0.386991 0.222108 0.487701 0.019 Uiso 1 1 calc R U . . .
C74 C 0.57838(17) 0.31040(7) 0.30536(9) 0.0104(4) Uani 1 1 d . U . . .
C75 C 0.62036(18) 0.32075(7) 0.25684(9) 0.0139(4) Uani 1 1 d . U . . .
H75 H 0.638126 0.349668 0.248676 0.017 Uiso 1 1 calc R U . . .
C76 C 0.63602(19) 0.28807(8) 0.22035(9) 0.0167(5) Uani 1 1 d . U . . .
H76 H 0.664913 0.294380 0.186895 0.020 Uiso 1 1 calc R U . . .
C77 C 0.60904(19) 0.24619(8) 0.23329(10) 0.0163(5) Uani 1 1 d . U . . .
H77 H 0.619126 0.223417 0.208881 0.020 Uiso 1 1 calc R U . . .
C78 C 0.56702(18) 0.23809(7) 0.28253(9) 0.0135(4) Uani 1 1 d . U . . .
H78 H 0.548685 0.209362 0.291343 0.016 Uiso 1 1 calc R U . . .
C79 C 0.4907(2) 0.53205(8) 0.39160(10) 0.0180(5) Uani 1 1 d . U . . .
H79 H 0.439922 0.551919 0.403438 0.022 Uiso 1 1 calc R U . . .
C80 C 0.47596(19) 0.48854(7) 0.39948(9) 0.0149(4) Uani 1 1 d . U . . .
H80 H 0.415434 0.478568 0.416844 0.018 Uiso 1 1 calc R U . . .
C81 C 0.54985(18) 0.45927(7) 0.38197(9) 0.0118(4) Uani 1 1 d . U . . .
C82 C 0.63933(19) 0.47574(7) 0.35836(10) 0.0164(5) Uani 1 1 d . U . . .
H82 H 0.692378 0.456696 0.347027 0.020 Uiso 1 1 calc R U . . .
C83 C 0.6507(2) 0.51939(8) 0.35153(10) 0.0182(5) Uani 1 1 d . U . . .
H83 H 0.711622 0.530319 0.335478 0.022 Uiso 1 1 calc R U . . .
C84 C 0.5916(2) 0.59351(8) 0.35818(11) 0.0238(6) Uani 1 1 d . U . . .
H84A H 0.608533 0.598465 0.321119 0.036 Uiso 1 1 calc R U . . .
H84B H 0.648416 0.603987 0.380362 0.036 Uiso 1 1 calc R U . . .
H84C H 0.527801 0.608983 0.367044 0.036 Uiso 1 1 calc R U . . .
P1 P 0.14694(5) 0.10591(2) 0.24542(3) 0.01662(12) Uani 1 1 d . U . . .
P2 P 0.36033(5) 0.12481(2) 0.54338(3) 0.01566(12) Uani 1 1 d . U . . .
P3 P 0.35539(6) 0.42013(3) 0.25749(3) 0.02792(17) Uani 1 1 d . U . . .
P4 P 0.21710(6) 0.45087(3) 0.50487(3) 0.02570(15) Uani 1 1 d . U . . .
F1 F 0.21282(14) 0.06254(6) 0.23991(7) 0.0331(4) Uani 1 1 d . U . . .
F2 F 0.14922(14) 0.11214(6) 0.18289(6) 0.0346(4) Uani 1 1 d . U . . .
F3 F 0.25276(12) 0.13293(6) 0.25046(6) 0.0286(4) Uani 1 1 d . U . . .
F4 F 0.08203(13) 0.14971(5) 0.25134(7) 0.0278(4) Uani 1 1 d . U . . .
F5 F 0.14584(12) 0.10033(5) 0.30846(6) 0.0206(3) Uani 1 1 d . U . . .
F6 F 0.04168(12) 0.07923(5) 0.24119(6) 0.0261(3) Uani 1 1 d . U . . .
F7 F 0.44583(13) 0.08804(5) 0.53545(7) 0.0298(4) Uani 1 1 d . U . . .
F8 F 0.30889(13) 0.11181(7) 0.48885(7) 0.0375(4) Uani 1 1 d . U . . .
F9 F 0.43585(13) 0.15794(5) 0.51332(7) 0.0295(4) Uani 1 1 d . U . . .
F10 F 0.27654(15) 0.16224(6) 0.55142(8) 0.0433(5) Uani 1 1 d . U . . .
F11 F 0.41394(14) 0.13803(6) 0.59777(7) 0.0351(4) Uani 1 1 d . U . . .
F12 F 0.28751(14) 0.09165(6) 0.57368(7) 0.0335(4) Uani 1 1 d . U . . .
F13 F 0.40478(15) 0.37299(6) 0.26288(7) 0.0378(4) Uani 1 1 d . U . . .
F14 F 0.36053(13) 0.41590(6) 0.19467(6) 0.0300(4) Uani 1 1 d . U . . .
F15 F 0.46792(14) 0.44084(6) 0.25907(7) 0.0373(4) Uani 1 1 d . U . . .
F16 F 0.30402(18) 0.46660(7) 0.25202(8) 0.0559(7) Uani 1 1 d . U . . .
F17 F 0.34832(14) 0.42391(7) 0.32029(7) 0.0434(5) Uani 1 1 d . U . . .
F18 F 0.24198(14) 0.39849(9) 0.25617(7) 0.0520(6) Uani 1 1 d . U . . .
F19 F 0.23801(16) 0.41402(8) 0.46160(8) 0.0555(6) Uani 1 1 d . U . . .
F20 F 0.33827(13) 0.45101(6) 0.51775(7) 0.0327(4) Uani 1 1 d . U . . .
F21 F 0.2307(2) 0.48639(8) 0.46147(9) 0.0638(7) Uani 1 1 d . U . . .
F22 F 0.19622(14) 0.48597(5) 0.54914(7) 0.0347(4) Uani 1 1 d . U . . .
F23 F 0.09562(15) 0.44783(9) 0.49315(9) 0.0611(7) Uani 1 1 d . U . . .
F24 F 0.20247(16) 0.41360(6) 0.54844(8) 0.0432(5) Uani 1 1 d . U . . .
P5 P 0.61999(5) 0.10504(2) 0.26120(3) 0.01717(12) Uani 1 1 d . U . . .
P6 P 0.75750(5) 0.04822(2) 0.49062(2) 0.01457(12) Uani 1 1 d . U . . .
P7 P 0.83626(5) 0.41527(2) 0.25223(3) 0.01935(13) Uani 1 1 d . U . . .
P8 P 0.67385(6) 0.35533(2) 0.54515(3) 0.02356(15) Uani 1 1 d . U . . .
F25 F 0.58445(14) 0.07085(6) 0.21809(7) 0.0366(4) Uani 1 1 d . U . . .
F26 F 0.73825(12) 0.08889(5) 0.25456(6) 0.0239(3) Uani 1 1 d . U . . .
F27 F 0.63914(15) 0.14020(6) 0.21648(7) 0.0363(4) Uani 1 1 d . U . . .
F28 F 0.65868(13) 0.13940(5) 0.30457(6) 0.0280(4) Uani 1 1 d . U . . .
F29 F 0.50387(13) 0.12158(6) 0.26847(7) 0.0343(4) Uani 1 1 d . U . . .
F30 F 0.60410(12) 0.07039(5) 0.30694(7) 0.0285(4) Uani 1 1 d . U . . .
F31 F 0.85237(12) 0.02054(5) 0.46882(6) 0.0262(3) Uani 1 1 d . U . . .
F32 F 0.72768(13) 0.06261(5) 0.43178(6) 0.0255(3) Uani 1 1 d . U . . .
F33 F 0.83269(12) 0.08949(5) 0.49520(7) 0.0270(4) Uani 1 1 d . U . . .
F34 F 0.66299(11) 0.07683(5) 0.51240(6) 0.0245(3) Uani 1 1 d . U . . .
F35 F 0.78694(13) 0.03524(6) 0.55011(6) 0.0295(4) Uani 1 1 d . U . . .
F36 F 0.68353(13) 0.00756(5) 0.48633(7) 0.0295(4) Uani 1 1 d . U . . .
F37 F 0.80480(13) 0.38030(5) 0.20839(6) 0.0286(4) Uani 1 1 d . U . . .
F38 F 0.95310(13) 0.39882(7) 0.24937(8) 0.0435(5) Uani 1 1 d . U . . .
F39 F 0.85690(16) 0.44959(6) 0.20689(8) 0.0435(5) Uani 1 1 d . U . . .
F40 F 0.86541(15) 0.44939(6) 0.29669(8) 0.0429(5) Uani 1 1 d . U . . .
F41 F 0.71729(12) 0.43096(5) 0.25457(6) 0.0238(3) Uani 1 1 d . U . . .
F42 F 0.81104(14) 0.38043(6) 0.29702(7) 0.0338(4) Uani 1 1 d . U . . .
F43 F 0.78265(13) 0.33168(5) 0.53612(7) 0.0323(4) Uani 1 1 d . U . . .
F44 F 0.67171(14) 0.36801(6) 0.48421(7) 0.0370(4) Uani 1 1 d . U . . .
F45 F 0.73298(17) 0.39909(6) 0.55850(10) 0.0545(6) Uani 1 1 d . U . . .
F46 F 0.56495(15) 0.37944(6) 0.55253(9) 0.0477(5) Uani 1 1 d . U . . .
F47 F 0.6763(2) 0.34132(8) 0.60513(8) 0.0594(6) Uani 1 1 d . U . . .
F48 F 0.61422(13) 0.31164(5) 0.53131(7) 0.0313(4) Uani 1 1 d . U . . .
N17 N 0.0634(3) 0.13908(9) 0.43774(13) 0.0482(8) Uani 1 1 d . U . . .
C85 C 0.0794(2) 0.10814(9) 0.46037(12) 0.0292(6) Uani 1 1 d . U . . .
C86 C 0.0980(2) 0.06829(10) 0.48889(12) 0.0306(6) Uani 1 1 d . U . . .
H86A H 0.127411 0.074897 0.523511 0.046 Uiso 1 1 calc R U . . .
H86B H 0.146575 0.050323 0.469073 0.046 Uiso 1 1 calc R U . . .
H86C H 0.032413 0.052796 0.493314 0.046 Uiso 1 1 calc R U . . .
N18 N 0.9143(4) 0.34238(13) 0.40547(15) 0.0695(12) Uani 1 1 d . U . . .
C87 C 0.8924(3) 0.37325(14) 0.42440(19) 0.0557(11) Uani 1 1 d . U . . .
C88 C 0.8678(4) 0.41386(15) 0.4510(2) 0.0848(18) Uani 1 1 d . U . . .
H88A H 0.822761 0.431284 0.428384 0.127 Uiso 1 1 calc R U . . .
H88B H 0.931975 0.429672 0.458202 0.127 Uiso 1 1 calc R U . . .
H88C H 0.832217 0.407755 0.484179 0.127 Uiso 1 1 calc R U . . .

loop_
_atom_site_aniso_label
_atom_site_aniso_U_11
_atom_site_aniso_U_22
_atom_site_aniso_U_33
_atom_site_aniso_U_23
_atom_site_aniso_U_13
_atom_site_aniso_U_12
Co1 0.00854(13) 0.01070(13) 0.01024(14) -0.00160(11) -0.00017(11) -0.00033(11)
N1 0.0098(8) 0.0097(8) 0.0097(8) -0.0003(6) 0.0010(7) 0.0000(7)
N2 0.0129(9) 0.0132(9) 0.0135(9) -0.0026(7) 0.0024(7) -0.0008(7)
N3 0.0134(9) 0.0103(8) 0.0106(9) -0.0010(7) 0.0005(7) -0.0008(7)
N4 0.0177(10) 0.0109(9) 0.0142(9) -0.0007(7) -0.0002(7) 0.0009(7)
N5 0.0071(8) 0.0113(8) 0.0109(8) -0.0006(7) 0.0002(7) 0.0005(6)
N6 0.0121(9) 0.0124(9) 0.0155(9) -0.0030(7) 0.0014(7) 0.0007(7)
N7 0.0114(9) 0.0108(9) 0.0162(9) -0.0021(7) -0.0010(7) -0.0018(7)
N8 0.0256(11) 0.0110(9) 0.0163(10) -0.0014(7) 0.0009(8) 0.0047(8)
C1 0.0082(9) 0.0127(10) 0.0104(10) -0.0014(8) -0.0006(7) -0.0007(8)
C2 0.0112(10) 0.0126(10) 0.0106(10) -0.0019(8) -0.0004(8) 0.0018(8)
C3 0.0107(10) 0.0117(10) 0.0092(10) -0.0006(8) 0.0009(8) 0.0013(8)
C4 0.0104(10) 0.0129(10) 0.0113(10) -0.0023(8) 0.0001(8) -0.0014(8)
C5 0.0097(9) 0.0129(10) 0.0105(10) -0.0015(8) 0.0005(8) 0.0003(8)
C6 0.0118(10) 0.0108(10) 0.0119(10) -0.0022(8) 0.0019(8) -0.0015(8)
C7 0.0122(10) 0.0145(11) 0.0232(12) -0.0015(9) -0.0015(9) 0.0000(9)
C8 0.0145(11) 0.0244(13) 0.0250(13) -0.0029(10) -0.0043(10) -0.0052(10)
C9 0.0225(13) 0.0199(12) 0.0227(13) -0.0051(10) -0.0013(10) -0.0088(10)
C10 0.0227(12) 0.0108(10) 0.0197(12) -0.0016(9) 0.0044(9) -0.0012(9)
C11 0.0111(10) 0.0113(10) 0.0082(9) -0.0002(7) 0.0005(7) 0.0005(8)
C12 0.0139(10) 0.0129(10) 0.0130(10) 0.0002(8) -0.0018(8) -0.0013(8)
C13 0.0115(10) 0.0214(12) 0.0177(11) 0.0001(9) -0.0042(9) -0.0013(9)
C14 0.0143(11) 0.0219(12) 0.0187(12) 0.0045(9) -0.0024(9) 0.0061(9)
C15 0.0180(11) 0.0125(10) 0.0171(11) 0.0016(8) 0.0021(9) 0.0041(9)
C16 0.0160(11) 0.0145(11) 0.0177(11) -0.0014(9) -0.0034(9) 0.0020(9)
C17 0.0143(11) 0.0120(10) 0.0173(11) -0.0020(8) -0.0032(9) -0.0007(8)
C18 0.0134(10) 0.0111(10) 0.0078(9) -0.0019(7) 0.0008(8) 0.0020(8)
C19 0.0129(10) 0.0121(10) 0.0211(12) -0.0017(9) -0.0014(9) 0.0003(8)
C20 0.0136(11) 0.0132(10) 0.0195(12) -0.0013(9) -0.0008(9) -0.0013(8)
C21 0.0242(13) 0.0085(10) 0.0295(14) -0.0004(9) -0.0041(11) 0.0036(9)
C22 0.0103(10) 0.0130(10) 0.0080(9) 0.0000(7) -0.0015(8) 0.0011(8)
C23 0.0114(10) 0.0118(10) 0.0107(10) 0.0009(8) 0.0010(8) -0.0004(8)
C24 0.0100(10) 0.0115(10) 0.0150(10) 0.0009(8) -0.0024(8) 0.0006(8)
C25 0.0120(10) 0.0116(10) 0.0122(10) -0.0019(8) 0.0018(8) 0.0013(8)
C26 0.0083(9) 0.0113(10) 0.0113(10) -0.0013(8) 0.0007(8) -0.0008(8)
C27 0.0104(10) 0.0146(10) 0.0094(10) -0.0013(8) 0.0009(8) 0.0006(8)
C28 0.0239(12) 0.0183(11) 0.0142(11) 0.0006(9) 0.0035(9) 0.0011(10)
C29 0.0331(15) 0.0322(14) 0.0141(12) -0.0026(10) 0.0118(11) -0.0022(12)
C30 0.0284(14) 0.0281(14) 0.0203(13) -0.0119(11) 0.0089(11) -0.0003(11)
C31 0.0168(12) 0.0174(11) 0.0233(13) -0.0087(9) 0.0024(9) 0.0003(9)
C32 0.0091(9) 0.0108(10) 0.0125(10) -0.0007(8) -0.0008(8) -0.0023(8)
C33 0.0138(10) 0.0153(11) 0.0128(10) -0.0005(8) 0.0009(8) -0.0011(8)
C34 0.0174(11) 0.0261(13) 0.0125(11) 0.0018(9) 0.0030(9) -0.0048(10)
C35 0.0169(11) 0.0214(12) 0.0187(12) 0.0085(9) -0.0006(9) -0.0077(9)
C36 0.0143(11) 0.0114(10) 0.0242(12) 0.0027(9) -0.0049(9) -0.0034(8)
C37 0.0236(13) 0.0144(11) 0.0291(14) 0.0022(10) 0.0046(11) 0.0001(10)
C38 0.0185(12) 0.0155(11) 0.0238(13) -0.0007(9) 0.0068(10) 0.0020(9)
C39 0.0162(11) 0.0130(10) 0.0097(10) 0.0007(8) 0.0003(8) 0.0025(8)
C40 0.0176(11) 0.0165(11) 0.0172(11) 0.0013(9) 0.0021(9) 0.0027(9)
C41 0.0198(12) 0.0193(12) 0.0156(11) 0.0010(9) 0.0027(9) 0.0055(9)
C42 0.0369(16) 0.0105(11) 0.0302(15) -0.0036(10) 0.0007(12) 0.0034(11)
Co2 0.01016(13) 0.00610(12) 0.00960(13) 0.00030(10) 0.00023(10) 0.00086(10)
N9 0.0099(8) 0.0087(8) 0.0092(8) -0.0002(6) 0.0002(7) -0.0002(6)
N10 0.0145(9) 0.0099(8) 0.0111(9) 0.0005(7) 0.0010(7) 0.0026(7)
N11 0.0124(9) 0.0075(8) 0.0120(9) -0.0010(7) 0.0010(7) -0.0002(7)
N12 0.0139(9) 0.0071(8) 0.0158(9) 0.0005(7) 0.0014(7) -0.0010(7)
N13 0.0097(8) 0.0080(8) 0.0098(8) 0.0003(6) 0.0001(7) 0.0007(6)
N14 0.0121(9) 0.0097(8) 0.0134(9) 0.0000(7) 0.0005(7) 0.0013(7)
N15 0.0113(9) 0.0092(8) 0.0123(9) 0.0007(7) -0.0002(7) 0.0013(7)
N16 0.0258(11) 0.0099(9) 0.0137(9) 0.0005(7) -0.0027(8) -0.0045(8)
C43 0.0088(9) 0.0114(9) 0.0082(9) 0.0001(7) 0.0002(7) 0.0005(8)
C44 0.0112(10) 0.0120(10) 0.0117(10) 0.0009(8) -0.0012(8) -0.0007(8)
C45 0.0132(10) 0.0075(9) 0.0106(10) 0.0010(7) 0.0004(8) -0.0004(8)
C46 0.0119(10) 0.0088(9) 0.0092(9) 0.0021(7) 0.0006(8) 0.0002(8)
C47 0.0090(9) 0.0110(10) 0.0079(9) 0.0007(7) -0.0002(7) 0.0008(7)
C48 0.0110(10) 0.0096(9) 0.0103(10) -0.0011(8) 0.0005(8) 0.0014(8)
C49 0.0125(11) 0.0144(11) 0.0195(12) -0.0008(9) -0.0029(9) 0.0006(8)
C50 0.0133(11) 0.0222(12) 0.0246(13) -0.0018(10) -0.0053(9) 0.0043(9)
C51 0.0207(12) 0.0181(12) 0.0197(12) 0.0025(9) -0.0038(10) 0.0083(10)
C52 0.0177(11) 0.0130(10) 0.0166(11) 0.0008(8) 0.0014(9) 0.0049(9)
C53 0.0119(10) 0.0106(9) 0.0081(9) -0.0001(7) -0.0006(8) 0.0004(8)
C54 0.0133(10) 0.0117(10) 0.0157(11) 0.0012(8) -0.0031(8) 0.0012(8)
C55 0.0106(10) 0.0208(12) 0.0184(12) -0.0006(9) -0.0043(9) 0.0008(9)
C56 0.0132(11) 0.0182(11) 0.0185(12) -0.0020(9) -0.0022(9) -0.0031(9)
C57 0.0157(11) 0.0110(10) 0.0150(11) -0.0020(8) 0.0004(8) -0.0021(8)
C58 0.0206(12) 0.0130(11) 0.0185(12) -0.0012(9) -0.0074(9) 0.0002(9)
C59 0.0182(11) 0.0114(10) 0.0176(11) 0.0004(8) -0.0077(9) 0.0001(9)
C60 0.0099(10) 0.0090(9) 0.0144(10) 0.0017(8) 0.0005(8) -0.0021(8)
C61 0.0194(11) 0.0110(10) 0.0123(10) 0.0006(8) -0.0034(8) -0.0028(9)
C62 0.0216(12) 0.0098(10) 0.0164(11) 0.0035(8) -0.0038(9) -0.0007(9)
C63 0.0267(13) 0.0073(10) 0.0235(13) -0.0021(9) 0.0003(10) -0.0010(9)
C64 0.0101(10) 0.0093(9) 0.0090(9) -0.0004(7) -0.0016(7) 0.0009(7)
C65 0.0128(10) 0.0081(9) 0.0109(10) 0.0003(7) -0.0009(8) 0.0018(8)
C66 0.0105(10) 0.0081(9) 0.0126(10) 0.0003(7) -0.0024(8) -0.0008(7)
C67 0.0112(10) 0.0096(9) 0.0127(10) 0.0021(8) 0.0018(8) -0.0016(8)
C68 0.0084(9) 0.0112(10) 0.0107(10) 0.0006(8) -0.0008(7) 0.0013(8)
C69 0.0116(10) 0.0073(9) 0.0126(10) 0.0007(7) 0.0002(8) 0.0013(8)
C70 0.0213(12) 0.0114(10) 0.0158(11) -0.0027(8) 0.0049(9) 0.0005(9)
C71 0.0268(13) 0.0204(12) 0.0130(11) -0.0008(9) 0.0095(10) -0.0019(10)
C72 0.0292(14) 0.0174(11) 0.0167(12) 0.0051(9) 0.0058(10) -0.0059(10)
C73 0.0230(12) 0.0098(10) 0.0158(11) 0.0015(8) 0.0002(9) -0.0014(9)
C74 0.0097(10) 0.0106(9) 0.0110(10) 0.0003(8) -0.0005(8) 0.0012(8)
C75 0.0170(11) 0.0122(10) 0.0124(10) 0.0016(8) 0.0022(8) 0.0004(8)
C76 0.0171(11) 0.0217(12) 0.0113(10) -0.0015(9) 0.0044(9) 0.0022(9)
C77 0.0172(11) 0.0159(11) 0.0159(11) -0.0046(9) -0.0011(9) 0.0043(9)
C78 0.0130(10) 0.0093(10) 0.0182(11) -0.0031(8) -0.0018(8) 0.0030(8)
C79 0.0213(12) 0.0129(11) 0.0197(12) -0.0027(9) 0.0003(9) -0.0004(9)
C80 0.0171(11) 0.0106(10) 0.0171(11) 0.0005(8) 0.0028(9) -0.0009(8)
C81 0.0173(11) 0.0094(9) 0.0087(10) 0.0002(7) -0.0010(8) -0.0012(8)
C82 0.0188(11) 0.0119(10) 0.0184(12) -0.0034(9) 0.0050(9) -0.0030(9)
C83 0.0222(12) 0.0159(11) 0.0164(11) -0.0011(9) 0.0042(9) -0.0060(9)
C84 0.0383(16) 0.0091(11) 0.0239(13) 0.0021(9) -0.0025(11) -0.0073(10)
P1 0.0133(3) 0.0219(3) 0.0147(3) -0.0018(2) -0.0033(2) 0.0018(2)
P2 0.0144(3) 0.0164(3) 0.0162(3) 0.0040(2) 0.0035(2) 0.0026(2)
P3 0.0194(3) 0.0465(5) 0.0179(3) -0.0119(3) -0.0075(3) 0.0148(3)
P4 0.0186(3) 0.0403(4) 0.0182(3) -0.0007(3) 0.0003(3) 0.0089(3)
F1 0.0329(9) 0.0338(9) 0.0325(10) -0.0142(7) -0.0082(7) 0.0162(8)
F2 0.0298(9) 0.0590(12) 0.0151(8) 0.0024(8) -0.0047(7) -0.0026(9)
F3 0.0174(8) 0.0433(10) 0.0251(9) 0.0019(7) -0.0028(6) -0.0080(7)
F4 0.0270(8) 0.0209(8) 0.0354(10) -0.0003(7) -0.0099(7) 0.0057(7)
F5 0.0223(8) 0.0247(8) 0.0149(7) -0.0001(6) -0.0015(6) -0.0005(6)
F6 0.0205(8) 0.0288(8) 0.0291(9) -0.0038(7) -0.0060(6) -0.0068(7)
F7 0.0324(9) 0.0228(8) 0.0342(10) 0.0048(7) 0.0059(7) 0.0143(7)
F8 0.0244(9) 0.0691(13) 0.0190(8) 0.0020(8) -0.0022(7) -0.0094(9)
F9 0.0291(9) 0.0227(8) 0.0368(10) 0.0123(7) 0.0049(7) -0.0028(7)
F10 0.0328(10) 0.0421(11) 0.0551(13) 0.0084(9) 0.0104(9) 0.0238(9)
F11 0.0382(10) 0.0432(10) 0.0237(9) -0.0066(7) -0.0011(7) -0.0036(8)
F12 0.0363(10) 0.0371(10) 0.0270(9) 0.0053(7) 0.0101(7) -0.0127(8)
F13 0.0391(10) 0.0391(10) 0.0350(10) -0.0056(8) -0.0144(8) 0.0082(8)
F14 0.0247(8) 0.0476(10) 0.0175(8) -0.0092(7) -0.0031(6) 0.0107(8)
F15 0.0320(10) 0.0485(11) 0.0313(10) -0.0068(8) -0.0099(8) -0.0006(8)
F16 0.0675(14) 0.0647(14) 0.0356(11) -0.0220(10) -0.0229(10) 0.0490(12)
F17 0.0307(10) 0.0806(15) 0.0190(9) -0.0160(9) -0.0091(7) 0.0175(10)
F18 0.0205(9) 0.1097(19) 0.0258(10) -0.0143(11) -0.0044(7) 0.0022(11)
F19 0.0423(12) 0.0872(17) 0.0369(12) -0.0341(11) -0.0099(9) 0.0217(12)
F20 0.0177(8) 0.0478(11) 0.0324(10) -0.0043(8) -0.0001(7) 0.0002(7)
F21 0.0712(16) 0.0772(16) 0.0431(13) 0.0357(12) 0.0183(11) 0.0291(13)
F22 0.0390(10) 0.0268(9) 0.0385(10) -0.0057(7) 0.0098(8) 0.0041(8)
F23 0.0236(10) 0.0970(19) 0.0626(15) -0.0213(13) -0.0107(10) 0.0161(11)
F24 0.0434(11) 0.0332(10) 0.0532(13) 0.0051(9) 0.0202(10) 0.0028(9)
P5 0.0172(3) 0.0187(3) 0.0156(3) 0.0010(2) 0.0015(2) 0.0016(2)
P6 0.0132(3) 0.0160(3) 0.0145(3) -0.0014(2) -0.0013(2) 0.0015(2)
P7 0.0161(3) 0.0234(3) 0.0185(3) -0.0021(2) 0.0040(2) 0.0000(2)
P8 0.0263(4) 0.0183(3) 0.0260(4) -0.0055(3) -0.0091(3) 0.0028(3)
F25 0.0359(10) 0.0373(10) 0.0365(10) -0.0144(8) -0.0119(8) 0.0017(8)
F26 0.0188(7) 0.0324(9) 0.0206(8) -0.0018(6) 0.0052(6) 0.0026(7)
F27 0.0521(12) 0.0350(10) 0.0220(9) 0.0128(7) 0.0072(8) 0.0079(9)
F28 0.0324(9) 0.0271(8) 0.0244(8) -0.0076(7) 0.0045(7) -0.0014(7)
F29 0.0217(8) 0.0454(11) 0.0359(10) 0.0018(8) 0.0008(7) 0.0119(8)
F30 0.0238(8) 0.0293(9) 0.0325(9) 0.0122(7) 0.0077(7) -0.0001(7)
F31 0.0251(8) 0.0240(8) 0.0293(9) -0.0021(6) 0.0003(7) 0.0122(7)
F32 0.0294(9) 0.0301(8) 0.0170(8) 0.0022(6) -0.0008(6) 0.0104(7)
F33 0.0186(8) 0.0224(8) 0.0399(10) -0.0059(7) 0.0014(7) -0.0036(6)
F34 0.0155(7) 0.0319(9) 0.0259(8) -0.0104(7) 0.0018(6) 0.0041(6)
F35 0.0300(9) 0.0426(10) 0.0158(8) 0.0052(7) -0.0059(6) 0.0021(8)
F36 0.0315(9) 0.0214(8) 0.0357(10) -0.0003(7) -0.0059(7) -0.0088(7)
F37 0.0322(9) 0.0290(9) 0.0245(9) -0.0066(7) 0.0040(7) 0.0004(7)
F38 0.0182(8) 0.0647(13) 0.0478(12) -0.0178(10) 0.0026(8) 0.0074(9)
F39 0.0534(12) 0.0310(10) 0.0461(12) 0.0102(8) 0.0295(10) -0.0037(9)
F40 0.0323(10) 0.0486(12) 0.0478(12) -0.0278(9) 0.0038(9) -0.0097(9)
F41 0.0201(8) 0.0311(8) 0.0203(8) 0.0050(6) 0.0042(6) 0.0074(6)
F42 0.0406(10) 0.0369(10) 0.0241(9) 0.0132(7) 0.0000(7) 0.0108(8)
F43 0.0221(8) 0.0296(9) 0.0451(11) 0.0044(8) -0.0119(7) 0.0026(7)
F44 0.0360(10) 0.0405(10) 0.0344(10) 0.0123(8) -0.0158(8) -0.0010(8)
F45 0.0528(13) 0.0255(10) 0.0851(17) -0.0172(10) -0.0374(12) -0.0015(9)
F46 0.0368(11) 0.0349(10) 0.0713(15) -0.0256(10) -0.0015(10) 0.0137(9)
F47 0.0819(17) 0.0722(16) 0.0242(11) -0.0043(10) -0.0027(11) 0.0052(14)
F48 0.0249(9) 0.0184(8) 0.0504(11) -0.0042(7) -0.0025(8) 0.0000(7)
N17 0.057(2) 0.0251(14) 0.062(2) -0.0032(13) -0.0307(16) 0.0004(13)
C85 0.0275(15) 0.0246(14) 0.0354(16) -0.0113(12) -0.0118(12) 0.0013(11)
C86 0.0271(15) 0.0319(15) 0.0329(16) 0.0025(12) -0.0065(12) -0.0025(12)
N18 0.099(3) 0.055(2) 0.055(2) 0.0150(18) -0.026(2) -0.019(2)
C87 0.052(2) 0.045(2) 0.071(3) 0.032(2) -0.023(2) -0.0193(19)
C88 0.061(3) 0.052(3) 0.141(5) 0.030(3) 0.023(3) -0.014(2)

loop_
_atom_type_symbol
_atom_type_description
_atom_type_scat_dispersion_real
_atom_type_scat_dispersion_imag
_atom_type_scat_source
C C 0.0033 0.0016 'International Tables Vol C Tables 4.2.6.8 and 6.1.1.4'
H H 0.0000 0.0000 'International Tables Vol C Tables 4.2.6.8 and 6.1.1.4'
Co Co 0.3494 0.9721 'International Tables Vol C Tables 4.2.6.8 and 6.1.1.4'
F F 0.0171 0.0103 'International Tables Vol C Tables 4.2.6.8 and 6.1.1.4'
N N 0.0061 0.0033 'International Tables Vol C Tables 4.2.6.8 and 6.1.1.4'
P P 0.1023 0.0942 'International Tables Vol C Tables 4.2.6.8 and 6.1.1.4'

loop_
_geom_angle_atom_site_label_1
_geom_angle_atom_site_label_2
_geom_angle_atom_site_label_3
_geom_angle
_geom_angle_site_symmetry_1
_geom_angle_site_symmetry_3
_geom_angle_publ_flag
N1 Co1 N5 178.90(8) . . ?
N1 Co1 N3 80.98(8) . . ?
N5 Co1 N3 99.29(8) . . ?
N1 Co1 N2 81.08(8) . . ?
N5 Co1 N2 98.66(8) . . ?
N3 Co1 N2 162.03(8) . . ?
N1 Co1 N6 99.16(8) . . ?
N5 Co1 N6 79.76(8) . . ?
N3 Co1 N6 92.90(8) . . ?
N2 Co1 N6 91.00(8) . . ?
N1 Co1 N7 101.53(8) . . ?
N5 Co1 N7 79.54(8) . . ?
N3 Co1 N7 90.59(7) . . ?
N2 Co1 N7 91.93(8) . . ?
N6 Co1 N7 159.31(8) . . ?
C5 N1 C1 120.99(19) . . ?
C5 N1 Co1 119.56(15) . . ?
C1 N1 Co1 119.46(15) . . ?
C10 N2 C6 118.3(2) . . ?
C10 N2 Co1 128.45(17) . . ?
C6 N2 Co1 113.20(15) . . ?
C15 N3 C11 118.3(2) . . ?
C15 N3 Co1 128.39(16) . . ?
C11 N3 Co1 113.27(15) . . ?
C16 N4 C20 120.3(2) . . ?
C16 N4 C21 120.8(2) . . ?
C20 N4 C21 118.9(2) . . ?
C26 N5 C22 120.77(19) . . ?
C26 N5 Co1 119.89(15) . . ?
C22 N5 Co1 119.33(15) . . ?
C31 N6 C27 118.3(2) . . ?
C31 N6 Co1 129.33(17) . . ?
C27 N6 Co1 112.37(14) . . ?
C36 N7 C32 118.3(2) . . ?
C36 N7 Co1 129.45(16) . . ?
C32 N7 Co1 112.19(15) . . ?
C37 N8 C41 120.8(2) . . ?
C37 N8 C42 119.5(2) . . ?
C41 N8 C42 119.7(2) . . ?
N1 C1 C2 120.9(2) . . ?
N1 C1 C6 112.83(19) . . ?
C2 C1 C6 126.3(2) . . ?
C1 C2 C3 119.4(2) . . ?
C1 C2 H2 120.3 . . ?
C3 C2 H2 120.3 . . ?
C2 C3 C4 118.3(2) . . ?
C2 C3 C18 120.7(2) . . ?
C4 C3 C18 120.9(2) . . ?
C5 C4 C3 119.5(2) . . ?
C5 C4 H4 120.3 . . ?
C3 C4 H4 120.3 . . ?
N1 C5 C4 120.9(2) . . ?
N1 C5 C11 112.81(19) . . ?
C4 C5 C11 126.3(2) . . ?
N2 C6 C7 122.1(2) . . ?
N2 C6 C1 113.33(19) . . ?
C7 C6 C1 124.6(2) . . ?
C6 C7 C8 118.8(2) . . ?
C6 C7 H7 120.6 . . ?
C8 C7 H7 120.6 . . ?
C9 C8 C7 119.3(2) . . ?
C9 C8 H8 120.3 . . ?
C7 C8 H8 120.3 . . ?
C10 C9 C8 119.1(2) . . ?
C10 C9 H9 120.5 . . ?
C8 C9 H9 120.5 . . ?
N2 C10 C9 122.4(2) . . ?
N2 C10 H10 118.8 . . ?
C9 C10 H10 118.8 . . ?
N3 C11 C12 122.2(2) . . ?
N3 C11 C5 113.33(19) . . ?
C12 C11 C5 124.4(2) . . ?
C11 C12 C13 119.2(2) . . ?
C11 C12 H12 120.4 . . ?
C13 C12 H12 120.4 . . ?
C14 C13 C12 118.6(2) . . ?
C14 C13 H13 120.7 . . ?
C12 C13 H13 120.7 . . ?
C13 C14 C15 119.6(2) . . ?
C13 C14 H14 120.2 . . ?
C15 C14 H14 120.2 . . ?
N3 C15 C14 122.1(2) . . ?
N3 C15 H15 118.9 . . ?
C14 C15 H15 118.9 . . ?
N4 C16 C17 120.8(2) . . ?
N4 C16 H16 119.6 . . ?
C17 C16 H16 119.6 . . ?
C16 C17 C18 120.3(2) . . ?
C16 C17 H17 119.9 . . ?
C18 C17 H17 119.9 . . ?
C17 C18 C19 117.3(2) . . ?
C17 C18 C3 121.5(2) . . ?
C19 C18 C3 121.2(2) . . ?
C20 C19 C18 120.0(2) . . ?
C20 C19 H19 120.0 . . ?
C18 C19 H19 120.0 . . ?
N4 C20 C19 121.3(2) . . ?
N4 C20 H20 119.4 . . ?
C19 C20 H20 119.4 . . ?
N4 C21 H21A 109.5 . . ?
N4 C21 H21B 109.5 . . ?
H21A C21 H21B 109.5 . . ?
N4 C21 H21C 109.5 . . ?
H21A C21 H21C 109.5 . . ?
H21B C21 H21C 109.5 . . ?
N5 C22 C23 120.5(2) . . ?
N5 C22 C27 114.37(19) . . ?
C23 C22 C27 125.1(2) . . ?
C22 C23 C24 119.4(2) . . ?
C22 C23 H23 120.3 . . ?
C24 C23 H23 120.3 . . ?
C23 C24 C25 119.4(2) . . ?
C23 C24 C39 120.7(2) . . ?
C25 C24 C39 119.8(2) . . ?
C26 C25 C24 118.8(2) . . ?
C26 C25 H25 120.6 . . ?
C24 C25 H25 120.6 . . ?
N5 C26 C25 120.9(2) . . ?
N5 C26 C32 114.13(19) . . ?
C25 C26 C32 125.0(2) . . ?
N6 C27 C28 122.1(2) . . ?
N6 C27 C22 113.95(19) . . ?
C28 C27 C22 123.9(2) . . ?
C27 C28 C29 118.5(2) . . ?
C27 C28 H28 120.7 . . ?
C29 C28 H28 120.7 . . ?
C30 C29 C28 119.3(2) . . ?
C30 C29 H29 120.4 . . ?
C28 C29 H29 120.4 . . ?
C29 C30 C31 118.9(2) . . ?
C29 C30 H30 120.6 . . ?
C31 C30 H30 120.6 . . ?
N6 C31 C30 122.9(2) . . ?
N6 C31 H31 118.6 . . ?
C30 C31 H31 118.6 . . ?
N7 C32 C33 122.3(2) . . ?
N7 C32 C26 114.15(19) . . ?
C33 C32 C26 123.5(2) . . ?
C32 C33 C34 118.6(2) . . ?
C32 C33 H33 120.7 . . ?
C34 C33 H33 120.7 . . ?
C35 C34 C33 119.5(2) . . ?
C35 C34 H34 120.2 . . ?
C33 C34 H34 120.2 . . ?
C36 C35 C34 118.5(2) . . ?
C36 C35 H35 120.8 . . ?
C34 C35 H35 120.8 . . ?
N7 C36 C35 122.8(2) . . ?
N7 C36 H36 118.6 . . ?
C35 C36 H36 118.6 . . ?
N8 C37 C38 120.9(2) . . ?
N8 C37 H37 119.5 . . ?
C38 C37 H37 119.5 . . ?
C37 C38 C39 119.7(2) . . ?
C37 C38 H38 120.2 . . ?
C39 C38 H38 120.2 . . ?
C38 C39 C40 118.4(2) . . ?
C38 C39 C24 119.6(2) . . ?
C40 C39 C24 122.0(2) . . ?
C41 C40 C39 119.5(2) . . ?
C41 C40 H40 120.3 . . ?
C39 C40 H40 120.3 . . ?
N8 C41 C40 120.7(2) . . ?
N8 C41 H41 119.6 . . ?
C40 C41 H41 119.6 . . ?
N8 C42 H42A 109.5 . . ?
N8 C42 H42B 109.5 . . ?
H42A C42 H42B 109.5 . . ?
N8 C42 H42C 109.5 . . ?
H42A C42 H42C 109.5 . . ?
H42B C42 H42C 109.5 . . ?
N13 Co2 N9 179.12(8) . . ?
N13 Co2 N14 81.06(8) . . ?
N9 Co2 N14 98.99(8) . . ?
N13 Co2 N15 81.86(8) . . ?
N9 Co2 N15 98.06(8) . . ?
N14 Co2 N15 162.87(8) . . ?
N13 Co2 N10 99.82(7) . . ?
N9 Co2 N10 79.30(7) . . ?
N14 Co2 N10 90.67(8) . . ?
N15 Co2 N10 90.84(8) . . ?
N13 Co2 N11 101.96(7) . . ?
N9 Co2 N11 78.92(7) . . ?
N14 Co2 N11 95.23(8) . . ?
N15 Co2 N11 89.68(7) . . ?
N10 Co2 N11 158.06(7) . . ?
C43 N9 C47 120.36(18) . . ?
C43 N9 Co2 119.73(15) . . ?
C47 N9 Co2 119.88(15) . . ?
C52 N10 C48 119.0(2) . . ?
C52 N10 Co2 129.33(16) . . ?
C48 N10 Co2 111.60(14) . . ?
C57 N11 C53 117.82(19) . . ?
C57 N11 Co2 129.90(15) . . ?
C53 N11 Co2 111.97(14) . . ?
C62 N12 C58 120.82(19) . . ?
C62 N12 C63 120.0(2) . . ?
C58 N12 C63 119.1(2) . . ?
C64 N13 C68 120.82(18) . . ?
C64 N13 Co2 120.05(15) . . ?
C68 N13 Co2 119.13(15) . . ?
C73 N14 C69 118.5(2) . . ?
C73 N14 Co2 127.60(16) . . ?
C69 N14 Co2 113.88(15) . . ?
C78 N15 C74 118.3(2) . . ?
C78 N15 Co2 128.55(16) . . ?
C74 N15 Co2 113.12(14) . . ?
C83 N16 C79 120.7(2) . . ?
C83 N16 C84 118.6(2) . . ?
C79 N16 C84 120.7(2) . . ?
N9 C43 C44 121.5(2) . . ?
N9 C43 C48 114.53(18) . . ?
C44 C43 C48 123.96(19) . . ?
C43 C44 C45 118.9(2) . . ?
C43 C44 H44 120.6 . . ?
C45 C44 H44 120.6 . . ?
C46 C45 C44 118.97(19) . . ?
C46 C45 C60 119.82(19) . . ?
C44 C45 C60 121.1(2) . . ?
C47 C46 C45 119.7(2) . . ?
C47 C46 H46 120.2 . . ?
C45 C46 H46 120.2 . . ?
N9 C47 C46 120.7(2) . . ?
N9 C47 C53 114.86(18) . . ?
C46 C47 C53 124.45(19) . . ?
N10 C48 C49 121.9(2) . . ?
N10 C48 C43 114.55(19) . . ?
C49 C48 C43 123.5(2) . . ?
C48 C49 C50 118.4(2) . . ?
C48 C49 H49 120.8 . . ?
C50 C49 H49 120.8 . . ?
C51 C50 C49 119.7(2) . . ?
C51 C50 H50 120.2 . . ?
C49 C50 H50 120.2 . . ?
C50 C51 C52 118.6(2) . . ?
C50 C51 H51 120.7 . . ?
C52 C51 H51 120.7 . . ?
N10 C52 C51 122.4(2) . . ?
N10 C52 H52 118.8 . . ?
C51 C52 H52 118.8 . . ?
N11 C53 C54 122.5(2) . . ?
N11 C53 C47 114.19(19) . . ?
C54 C53 C47 123.29(19) . . ?
C55 C54 C53 118.9(2) . . ?
C55 C54 H54 120.6 . . ?
C53 C54 H54 120.6 . . ?
C56 C55 C54 118.9(2) . . ?
C56 C55 H55 120.5 . . ?
C54 C55 H55 120.5 . . ?
C57 C56 C55 119.0(2) . . ?
C57 C56 H56 120.5 . . ?
C55 C56 H56 120.5 . . ?
N11 C57 C56 122.9(2) . . ?
N11 C57 H57 118.5 . . ?
C56 C57 H57 118.5 . . ?
N12 C58 C59 120.3(2) . . ?
N12 C58 H58 119.8 . . ?
C59 C58 H58 119.8 . . ?
C58 C59 C60 120.1(2) . . ?
C58 C59 H59 120.0 . . ?
C60 C59 H59 120.0 . . ?
C61 C60 C59 118.2(2) . . ?
C61 C60 C45 121.5(2) . . ?
C59 C60 C45 120.3(2) . . ?
C62 C61 C60 119.8(2) . . ?
C62 C61 H61 120.1 . . ?
C60 C61 H61 120.1 . . ?
N12 C62 C61 120.9(2) . . ?
N12 C62 H62 119.6 . . ?
C61 C62 H62 119.6 . . ?
N12 C63 H63A 109.5 . . ?
N12 C63 H63B 109.5 . . ?
H63A C63 H63B 109.5 . . ?
N12 C63 H63C 109.5 . . ?
H63A C63 H63C 109.5 . . ?
H63B C63 H63C 109.5 . . ?
N13 C64 C65 121.0(2) . . ?
N13 C64 C69 111.57(18) . . ?
C65 C64 C69 127.4(2) . . ?
C64 C65 C66 118.6(2) . . ?
C64 C65 H65 120.7 . . ?
C66 C65 H65 120.7 . . ?
C67 C66 C65 119.63(19) . . ?
C67 C66 C81 118.52(19) . . ?
C65 C66 C81 121.8(2) . . ?
C68 C67 C66 119.1(2) . . ?
C68 C67 H67 120.4 . . ?
C66 C67 H67 120.4 . . ?
N13 C68 C67 120.7(2) . . ?
N13 C68 C74 112.08(19) . . ?
C67 C68 C74 127.2(2) . . ?
N14 C69 C70 122.0(2) . . ?
N14 C69 C64 113.25(19) . . ?
C70 C69 C64 124.8(2) . . ?
C71 C70 C69 118.6(2) . . ?
C71 C70 H70 120.7 . . ?
C69 C70 H70 120.7 . . ?
C72 C71 C70 119.6(2) . . ?
C72 C71 H71 120.2 . . ?
C70 C71 H71 120.2 . . ?
C71 C72 C73 118.9(2) . . ?
C71 C72 H72 120.6 . . ?
C73 C72 H72 120.6 . . ?
N14 C73 C72 122.4(2) . . ?
N14 C73 H73 118.8 . . ?
C72 C73 H73 118.8 . . ?
N15 C74 C75 122.2(2) . . ?
N15 C74 C68 113.62(19) . . ?
C75 C74 C68 124.1(2) . . ?
C74 C75 C76 118.8(2) . . ?
C74 C75 H75 120.6 . . ?
C76 C75 H75 120.6 . . ?
C77 C76 C75 119.3(2) . . ?
C77 C76 H76 120.3 . . ?
C75 C76 H76 120.3 . . ?
C76 C77 C78 118.9(2) . . ?
C76 C77 H77 120.6 . . ?
C78 C77 H77 120.6 . . ?
N15 C78 C77 122.5(2) . . ?
N15 C78 H78 118.7 . . ?
C77 C78 H78 118.7 . . ?
N16 C79 C80 120.7(2) . . ?
N16 C79 H79 119.6 . . ?
C80 C79 H79 119.6 . . ?
C79 C80 C81 119.9(2) . . ?
C79 C80 H80 120.1 . . ?
C81 C80 H80 120.1 . . ?
C80 C81 C82 117.7(2) . . ?
C80 C81 C66 122.5(2) . . ?
C82 C81 C66 119.7(2) . . ?
C83 C82 C81 120.2(2) . . ?
C83 C82 H82 119.9 . . ?
C81 C82 H82 119.9 . . ?
N16 C83 C82 120.6(2) . . ?
N16 C83 H83 119.7 . . ?
C82 C83 H83 119.7 . . ?
N16 C84 H84A 109.5 . . ?
N16 C84 H84B 109.5 . . ?
H84A C84 H84B 109.5 . . ?
N16 C84 H84C 109.5 . . ?
H84A C84 H84C 109.5 . . ?
H84B C84 H84C 109.5 . . ?
F6 P1 F1 90.56(10) . . ?
F6 P1 F2 90.75(9) . . ?
F1 P1 F2 90.24(10) . . ?
F6 P1 F4 90.09(9) . . ?
F1 P1 F4 179.27(10) . . ?
F2 P1 F4 90.07(10) . . ?
F6 P1 F3 179.26(10) . . ?
F1 P1 F3 89.70(10) . . ?
F2 P1 F3 89.94(9) . . ?
F4 P1 F3 89.64(9) . . ?
F6 P1 F5 90.12(9) . . ?
F1 P1 F5 90.13(9) . . ?
F2 P1 F5 179.05(10) . . ?
F4 P1 F5 89.56(9) . . ?
F3 P1 F5 89.19(8) . . ?
F8 P2 F12 90.67(10) . . ?
F8 P2 F11 179.04(10) . . ?
F12 P2 F11 90.14(10) . . ?
F8 P2 F10 90.84(11) . . ?
F12 P2 F10 90.46(10) . . ?
F11 P2 F10 89.69(11) . . ?
F8 P2 F7 89.77(10) . . ?
F12 P2 F7 90.42(10) . . ?
F11 P2 F7 89.69(10) . . ?
F10 P2 F7 178.92(11) . . ?
F8 P2 F9 90.04(10) . . ?
F12 P2 F9 178.89(11) . . ?
F11 P2 F9 89.15(10) . . ?
F10 P2 F9 90.38(10) . . ?
F7 P2 F9 88.73(9) . . ?
F15 P3 F16 90.91(13) . . ?
F15 P3 F13 90.23(10) . . ?
F16 P3 F13 178.86(13) . . ?
F15 P3 F17 89.94(10) . . ?
F16 P3 F17 89.78(11) . . ?
F13 P3 F17 90.29(11) . . ?
F15 P3 F14 91.08(10) . . ?
F16 P3 F14 90.29(10) . . ?
F13 P3 F14 89.62(10) . . ?
F17 P3 F14 178.98(12) . . ?
F15 P3 F18 179.18(13) . . ?
F16 P3 F18 89.88(13) . . ?
F13 P3 F18 88.98(12) . . ?
F17 P3 F18 89.88(11) . . ?
F14 P3 F18 89.11(10) . . ?
F21 P4 F22 92.03(12) . . ?
F21 P4 F20 91.82(12) . . ?
F22 P4 F20 91.15(10) . . ?
F21 P4 F23 91.20(14) . . ?
F22 P4 F23 90.28(11) . . ?
F20 P4 F23 176.60(13) . . ?
F21 P4 F19 89.99(14) . . ?
F22 P4 F19 177.98(13) . . ?
F20 P4 F19 88.67(10) . . ?
F23 P4 F19 89.78(12) . . ?
F21 P4 F24 178.70(14) . . ?
F22 P4 F24 89.16(10) . . ?
F20 P4 F24 88.68(11) . . ?
F23 P4 F24 88.26(13) . . ?
F19 P4 F24 88.82(12) . . ?
F25 P5 F29 91.43(10) . . ?
F25 P5 F27 90.60(11) . . ?
F29 P5 F27 90.53(10) . . ?
F25 P5 F30 90.85(10) . . ?
F29 P5 F30 90.60(9) . . ?
F27 P5 F30 178.14(11) . . ?
F25 P5 F28 178.70(10) . . ?
F29 P5 F28 89.86(9) . . ?
F27 P5 F28 89.23(10) . . ?
F30 P5 F28 89.29(9) . . ?
F25 P5 F26 89.55(9) . . ?
F29 P5 F26 179.02(11) . . ?
F27 P5 F26 89.45(10) . . ?
F30 P5 F26 89.40(9) . . ?
F28 P5 F26 89.16(9) . . ?
F36 P6 F31 90.55(9) . . ?
F36 P6 F32 90.81(9) . . ?
F31 P6 F32 90.51(9) . . ?
F36 P6 F34 90.37(9) . . ?
F31 P6 F34 179.05(10) . . ?
F32 P6 F34 89.22(9) . . ?
F36 P6 F35 90.36(9) . . ?
F31 P6 F35 90.66(9) . . ?
F32 P6 F35 178.34(10) . . ?
F34 P6 F35 89.59(9) . . ?
F36 P6 F33 179.80(11) . . ?
F31 P6 F33 89.48(9) . . ?
F32 P6 F33 89.39(9) . . ?
F34 P6 F33 89.61(9) . . ?
F35 P6 F33 89.44(9) . . ?
F39 P7 F38 91.24(12) . . ?
F39 P7 F40 91.67(12) . . ?
F38 P7 F40 91.33(11) . . ?
F39 P7 F42 177.79(12) . . ?
F38 P7 F42 90.55(11) . . ?
F40 P7 F42 89.58(11) . . ?
F39 P7 F37 89.57(10) . . ?
F38 P7 F37 89.41(10) . . ?
F40 P7 F37 178.55(11) . . ?
F42 P7 F37 89.17(10) . . ?
F39 P7 F41 89.15(10) . . ?
F38 P7 F41 178.79(11) . . ?
F40 P7 F41 89.80(10) . . ?
F42 P7 F41 89.03(9) . . ?
F37 P7 F41 89.45(9) . . ?
F47 P8 F45 91.16(13) . . ?
F47 P8 F48 89.29(12) . . ?
F45 P8 F48 179.52(12) . . ?
F47 P8 F44 178.34(12) . . ?
F45 P8 F44 90.21(12) . . ?
F48 P8 F44 89.34(10) . . ?
F47 P8 F43 89.78(12) . . ?
F45 P8 F43 90.09(11) . . ?
F48 P8 F43 90.09(9) . . ?
F44 P8 F43 89.30(10) . . ?
F47 P8 F46 91.80(13) . . ?
F45 P8 F46 89.80(11) . . ?
F48 P8 F46 90.01(10) . . ?
F44 P8 F46 89.13(11) . . ?
F43 P8 F46 178.42(12) . . ?
N17 C85 C86 178.9(3) . . ?
C85 C86 H86A 109.5 . . ?
C85 C86 H86B 109.5 . . ?
H86A C86 H86B 109.5 . . ?
C85 C86 H86C 109.5 . . ?
H86A C86 H86C 109.5 . . ?
H86B C86 H86C 109.5 . . ?
N18 C87 C88 177.3(5) . . ?
C87 C88 H88A 109.5 . . ?
C87 C88 H88B 109.5 . . ?
H88A C88 H88B 109.5 . . ?
C87 C88 H88C 109.5 . . ?
H88A C88 H88C 109.5 . . ?
H88B C88 H88C 109.5 . . ?

loop_
_geom_bond_atom_site_label_1
_geom_bond_atom_site_label_2
_geom_bond_distance
_geom_bond_site_symmetry_2
_geom_bond_publ_flag
Co1 N1 1.8730(18) . ?
Co1 N5 1.9090(18) . ?
Co1 N3 2.0250(19) . ?
Co1 N2 2.025(2) . ?
Co1 N6 2.113(2) . ?
Co1 N7 2.130(2) . ?
N1 C5 1.342(3) . ?
N1 C1 1.346(3) . ?
N2 C10 1.347(3) . ?
N2 C6 1.364(3) . ?
N3 C15 1.344(3) . ?
N3 C11 1.360(3) . ?
N4 C16 1.340(3) . ?
N4 C20 1.343(3) . ?
N4 C21 1.481(3) . ?
N5 C26 1.350(3) . ?
N5 C22 1.352(3) . ?
N6 C31 1.337(3) . ?
N6 C27 1.359(3) . ?
N7 C36 1.342(3) . ?
N7 C32 1.355(3) . ?
N8 C37 1.340(3) . ?
N8 C41 1.346(3) . ?
N8 C42 1.486(3) . ?
C1 C2 1.387(3) . ?
C1 C6 1.473(3) . ?
C2 C3 1.402(3) . ?
C2 H2 0.9500 . ?
C3 C4 1.403(3) . ?
C3 C18 1.491(3) . ?
C4 C5 1.387(3) . ?
C4 H4 0.9500 . ?
C5 C11 1.474(3) . ?
C6 C7 1.384(3) . ?
C7 C8 1.390(3) . ?
C7 H7 0.9500 . ?
C8 C9 1.385(4) . ?
C8 H8 0.9500 . ?
C9 C10 1.383(4) . ?
C9 H9 0.9500 . ?
C10 H10 0.9500 . ?
C11 C12 1.383(3) . ?
C12 C13 1.389(3) . ?
C12 H12 0.9500 . ?
C13 C14 1.384(3) . ?
C13 H13 0.9500 . ?
C14 C15 1.387(3) . ?
C14 H14 0.9500 . ?
C15 H15 0.9500 . ?
C16 C17 1.381(3) . ?
C16 H16 0.9500 . ?
C17 C18 1.395(3) . ?
C17 H17 0.9500 . ?
C18 C19 1.399(3) . ?
C19 C20 1.372(3) . ?
C19 H19 0.9500 . ?
C20 H20 0.9500 . ?
C21 H21A 0.9800 . ?
C21 H21B 0.9800 . ?
C21 H21C 0.9800 . ?
C22 C23 1.386(3) . ?
C22 C27 1.474(3) . ?
C23 C24 1.386(3) . ?
C23 H23 0.9500 . ?
C24 C25 1.396(3) . ?
C24 C39 1.481(3) . ?
C25 C26 1.386(3) . ?
C25 H25 0.9500 . ?
C26 C32 1.483(3) . ?
C27 C28 1.385(3) . ?
C28 C29 1.396(4) . ?
C28 H28 0.9500 . ?
C29 C30 1.379(4) . ?
C29 H29 0.9500 . ?
C30 C31 1.383(4) . ?
C30 H30 0.9500 . ?
C31 H31 0.9500 . ?
C32 C33 1.381(3) . ?
C33 C34 1.391(3) . ?
C33 H33 0.9500 . ?
C34 C35 1.384(4) . ?
C34 H34 0.9500 . ?
C35 C36 1.383(4) . ?
C35 H35 0.9500 . ?
C36 H36 0.9500 . ?
C37 C38 1.370(3) . ?
C37 H37 0.9500 . ?
C38 C39 1.391(3) . ?
C38 H38 0.9500 . ?
C39 C40 1.394(3) . ?
C40 C41 1.373(3) . ?
C40 H40 0.9500 . ?
C41 H41 0.9500 . ?
C42 H42A 0.9800 . ?
C42 H42B 0.9800 . ?
C42 H42C 0.9800 . ?
Co2 N13 1.8580(18) . ?
Co2 N9 1.9239(18) . ?
Co2 N14 1.9948(19) . ?
Co2 N15 1.9997(19) . ?
Co2 N10 2.153(2) . ?
Co2 N11 2.1629(19) . ?
N9 C43 1.348(3) . ?
N9 C47 1.352(3) . ?
N10 C52 1.338(3) . ?
N10 C48 1.354(3) . ?
N11 C57 1.344(3) . ?
N11 C53 1.355(3) . ?
N12 C62 1.345(3) . ?
N12 C58 1.348(3) . ?
N12 C63 1.481(3) . ?
N13 C64 1.351(3) . ?
N13 C68 1.353(3) . ?
N14 C73 1.343(3) . ?
N14 C69 1.360(3) . ?
N15 C78 1.346(3) . ?
N15 C74 1.361(3) . ?
N16 C83 1.341(3) . ?
N16 C79 1.348(3) . ?
N16 C84 1.485(3) . ?
C43 C44 1.385(3) . ?
C43 C48 1.484(3) . ?
C44 C45 1.398(3) . ?
C44 H44 0.9500 . ?
C45 C46 1.390(3) . ?
C45 C60 1.484(3) . ?
C46 C47 1.387(3) . ?
C46 H46 0.9500 . ?
C47 C53 1.479(3) . ?
C48 C49 1.392(3) . ?
C49 C50 1.394(3) . ?
C49 H49 0.9500 . ?
C50 C51 1.381(4) . ?
C50 H50 0.9500 . ?
C51 C52 1.394(4) . ?
C51 H51 0.9500 . ?
C52 H52 0.9500 . ?
C53 C54 1.388(3) . ?
C54 C55 1.388(3) . ?
C54 H54 0.9500 . ?
C55 C56 1.387(3) . ?
C55 H55 0.9500 . ?
C56 C57 1.384(3) . ?
C56 H56 0.9500 . ?
C57 H57 0.9500 . ?
C58 C59 1.376(3) . ?
C58 H58 0.9500 . ?
C59 C60 1.394(3) . ?
C59 H59 0.9500 . ?
C60 C61 1.392(3) . ?
C61 C62 1.373(3) . ?
C61 H61 0.9500 . ?
C62 H62 0.9500 . ?
C63 H63A 0.9800 . ?
C63 H63B 0.9800 . ?
C63 H63C 0.9800 . ?
C64 C65 1.387(3) . ?
C64 C69 1.472(3) . ?
C65 C66 1.397(3) . ?
C65 H65 0.9500 . ?
C66 C67 1.395(3) . ?
C66 C81 1.486(3) . ?
C67 C68 1.382(3) . ?
C67 H67 0.9500 . ?
C68 C74 1.474(3) . ?
C69 C70 1.388(3) . ?
C70 C71 1.388(3) . ?
C70 H70 0.9500 . ?
C71 C72 1.382(3) . ?
C71 H71 0.9500 . ?
C72 C73 1.387(3) . ?
C72 H72 0.9500 . ?
C73 H73 0.9500 . ?
C74 C75 1.386(3) . ?
C75 C76 1.390(3) . ?
C75 H75 0.9500 . ?
C76 C77 1.386(3) . ?
C76 H76 0.9500 . ?
C77 C78 1.389(3) . ?
C77 H77 0.9500 . ?
C78 H78 0.9500 . ?
C79 C80 1.379(3) . ?
C79 H79 0.9500 . ?
C80 C81 1.391(3) . ?
C80 H80 0.9500 . ?
C81 C82 1.400(3) . ?
C82 C83 1.374(3) . ?
C82 H82 0.9500 . ?
C83 H83 0.9500 . ?
C84 H84A 0.9800 . ?
C84 H84B 0.9800 . ?
C84 H84C 0.9800 . ?
P1 F6 1.5949(16) . ?
P1 F1 1.5990(17) . ?
P1 F2 1.6020(18) . ?
P1 F4 1.6049(17) . ?
P1 F3 1.6081(17) . ?
P1 F5 1.6126(16) . ?
P2 F8 1.5883(18) . ?
P2 F12 1.5940(17) . ?
P2 F11 1.5992(18) . ?
P2 F10 1.6010(18) . ?
P2 F7 1.6012(17) . ?
P2 F9 1.6110(17) . ?
P3 F15 1.589(2) . ?
P3 F16 1.594(2) . ?
P3 F13 1.602(2) . ?
P3 F17 1.6041(19) . ?
P3 F14 1.6043(18) . ?
P3 F18 1.611(2) . ?
P4 F21 1.570(2) . ?
P4 F22 1.5904(18) . ?
P4 F20 1.5975(18) . ?
P4 F23 1.599(2) . ?
P4 F19 1.611(2) . ?
P4 F24 1.614(2) . ?
P5 F25 1.5930(18) . ?
P5 F29 1.5957(17) . ?
P5 F27 1.5958(17) . ?
P5 F30 1.5981(17) . ?
P5 F28 1.6132(17) . ?
P5 F26 1.6160(16) . ?
P6 F36 1.5867(17) . ?
P6 F31 1.5964(16) . ?
P6 F32 1.6076(16) . ?
P6 F34 1.6082(16) . ?
P6 F35 1.6102(16) . ?
P6 F33 1.6115(17) . ?
P7 F39 1.5927(19) . ?
P7 F38 1.5942(19) . ?
P7 F40 1.5942(18) . ?
P7 F42 1.6047(18) . ?
P7 F37 1.6080(17) . ?
P7 F41 1.6124(16) . ?
P8 F47 1.586(2) . ?
P8 F45 1.595(2) . ?
P8 F48 1.5985(18) . ?
P8 F44 1.599(2) . ?
P8 F43 1.6017(18) . ?
P8 F46 1.604(2) . ?
N17 C85 1.139(4) . ?
C85 C86 1.454(4) . ?
C86 H86A 0.9800 . ?
C86 H86B 0.9800 . ?
C86 H86C 0.9800 . ?
N18 C87 1.110(6) . ?
C87 C88 1.466(7) . ?
C88 H88A 0.9800 . ?
C88 H88B 0.9800 . ?
C88 H88C 0.9800 . ?

loop_
_geom_hbond_atom_site_label_D
_geom_hbond_atom_site_label_H
_geom_hbond_atom_site_label_A
_geom_hbond_distance_DH
_geom_hbond_distance_HA
_geom_hbond_distance_DA
_geom_hbond_angle_DHA
_geom_hbond_site_symmetry_A
_geom_hbond_publ_flag
C2 H2 F14 0.95 2.45 3.401(3) 178.2 4_566 yes
C2 H2 F18 0.95 2.48 3.127(3) 125.7 4_566 yes
C4 H4 F35 0.95 2.55 3.485(3) 169.5 1_455 yes
C7 H7 F14 0.95 2.55 3.491(3) 171.0 4_566 yes
C12 H12 F34 0.95 2.48 3.151(3) 127.5 1_455 yes
C14 H14 F48 0.95 2.46 3.142(3) 128.2 1_455 yes
C15 H15 F43 0.95 2.44 3.213(3) 138.4 1_455 yes
C15 H15 F47 0.95 2.55 3.398(3) 149.3 1_455 yes
C16 H16 F30 0.95 2.44 3.376(3) 170.1 3_656 yes
C17 H17 F14 0.95 2.41 3.331(3) 163.1 4_566 yes
C19 H19 F35 0.95 2.48 3.335(3) 149.7 1_455 yes
C20 H20 F5 0.95 2.52 3.233(3) 132.4 3_556 yes
C21 H21A N17 0.98 2.61 3.522(4) 154.6 3_556 yes
C21 H21B F6 0.98 2.55 3.382(3) 142.2 3_556 yes
C21 H21C F26 0.98 2.50 3.051(3) 115.3 3_656 yes
C21 H21C F28 0.98 2.56 3.461(3) 153.6 3_656 yes
C25 H25 F26 0.95 2.37 3.297(3) 166.1 4_466 yes
C38 H38 F24 0.95 2.52 3.444(3) 163.9 . yes
C40 H40 F26 0.95 2.51 3.130(3) 122.7 4_466 yes
C41 H41 F16 0.95 2.36 3.120(3) 136.3 3_566 yes
C41 H41 F17 0.95 2.54 3.407(3) 151.0 3_566 yes
C42 H42A F18 0.98 2.29 3.263(3) 172.7 3_566 yes
C42 H42B F19 0.98 2.39 3.325(4) 158.3 3_566 yes
C44 H44 F5 0.95 2.47 3.404(3) 167.5 . yes
C46 H46 F32 0.95 2.51 3.452(3) 169.4 . yes
C58 H58 F41 0.95 2.55 3.407(3) 150.8 2_645 yes
C59 H59 F1 0.95 2.49 3.262(3) 138.5 . yes
C62 H62 F7 0.95 2.30 3.189(3) 155.7 3_656 yes
C63 H63A F7 0.98 2.49 3.327(3) 143.3 3_656 yes
C63 H63B F14 0.98 2.44 3.330(3) 151.0 2_645 yes
C65 H65 F20 0.95 2.52 3.451(3) 166.8 . yes
C67 H67 F41 0.95 2.33 3.280(3) 173.9 . yes
C73 H73 F9 0.95 2.19 3.041(3) 148.7 . yes
C79 H79 F46 0.95 2.41 3.177(3) 137.8 3_666 yes
C82 H82 F41 0.95 2.50 3.150(3) 125.3 . yes
C83 H83 F1 0.95 2.37 3.213(3) 147.1 2_655 yes
C84 H84C F46 0.98 2.40 3.156(4) 133.7 3_666 yes
C86 H86A F12 0.98 2.48 3.338(4) 145.8 . yes
C88 H88B F23 0.98 2.36 3.301(6) 161.2 1_655 yes
C88 H88C F44 0.98 2.41 3.026(5) 120.2 . yes
C88 H88C F45 0.98 2.30 3.276(6) 172.9 . yes

loop_
_geom_torsion_atom_site_label_1
_geom_torsion_atom_site_label_2
_geom_torsion_atom_site_label_3
_geom_torsion_atom_site_label_4
_geom_torsion
_geom_torsion_site_symmetry_1
_geom_torsion_site_symmetry_2
_geom_torsion_site_symmetry_3
_geom_torsion_site_symmetry_4
_geom_torsion_publ_flag
N3 Co1 N1 C5 0.39(16) . . . . ?
N2 Co1 N1 C5 179.30(18) . . . . ?
N6 Co1 N1 C5 -91.12(17) . . . . ?
N7 Co1 N1 C5 89.14(17) . . . . ?
N3 Co1 N1 C1 180.00(18) . . . . ?
N2 Co1 N1 C1 -1.08(16) . . . . ?
N6 Co1 N1 C1 88.49(17) . . . . ?
N7 Co1 N1 C1 -91.24(17) . . . . ?
C5 N1 C1 C2 -2.2(3) . . . . ?
Co1 N1 C1 C2 178.20(16) . . . . ?
C5 N1 C1 C6 179.09(19) . . . . ?
Co1 N1 C1 C6 -0.5(2) . . . . ?
N1 C1 C2 C3 1.4(3) . . . . ?
C6 C1 C2 C3 180.0(2) . . . . ?
C1 C2 C3 C4 0.9(3) . . . . ?
C1 C2 C3 C18 -176.3(2) . . . . ?
C2 C3 C4 C5 -2.4(3) . . . . ?
C18 C3 C4 C5 174.7(2) . . . . ?
C1 N1 C5 C4 0.6(3) . . . . ?
Co1 N1 C5 C4 -179.83(16) . . . . ?
C1 N1 C5 C11 178.60(19) . . . . ?
Co1 N1 C5 C11 -1.8(2) . . . . ?
C3 C4 C5 N1 1.8(3) . . . . ?
C3 C4 C5 C11 -176.0(2) . . . . ?
C10 N2 C6 C7 -1.7(3) . . . . ?
Co1 N2 C6 C7 176.70(18) . . . . ?
C10 N2 C6 C1 178.1(2) . . . . ?
Co1 N2 C6 C1 -3.5(2) . . . . ?
N1 C1 C6 N2 2.7(3) . . . . ?
C2 C1 C6 N2 -175.9(2) . . . . ?
N1 C1 C6 C7 -177.5(2) . . . . ?
C2 C1 C6 C7 3.9(4) . . . . ?
N2 C6 C7 C8 1.2(4) . . . . ?
C1 C6 C7 C8 -178.6(2) . . . . ?
C6 C7 C8 C9 0.1(4) . . . . ?
C7 C8 C9 C10 -0.9(4) . . . . ?
C6 N2 C10 C9 0.9(4) . . . . ?
Co1 N2 C10 C9 -177.19(19) . . . . ?
C8 C9 C10 N2 0.3(4) . . . . ?
C15 N3 C11 C12 -0.3(3) . . . . ?
Co1 N3 C11 C12 176.55(17) . . . . ?
C15 N3 C11 C5 -179.34(19) . . . . ?
Co1 N3 C11 C5 -2.4(2) . . . . ?
N1 C5 C11 N3 2.7(3) . . . . ?
C4 C5 C11 N3 -179.4(2) . . . . ?
N1 C5 C11 C12 -176.2(2) . . . . ?
C4 C5 C11 C12 1.7(4) . . . . ?
N3 C11 C12 C13 0.3(3) . . . . ?
C5 C11 C12 C13 179.2(2) . . . . ?
C11 C12 C13 C14 0.0(4) . . . . ?
C12 C13 C14 C15 -0.2(4) . . . . ?
C11 N3 C15 C14 0.1(3) . . . . ?
Co1 N3 C15 C14 -176.27(18) . . . . ?
C13 C14 C15 N3 0.2(4) . . . . ?
C20 N4 C16 C17 -0.4(4) . . . . ?
C21 N4 C16 C17 178.1(2) . . . . ?
N4 C16 C17 C18 0.8(4) . . . . ?
C16 C17 C18 C19 -1.1(3) . . . . ?
C16 C17 C18 C3 177.0(2) . . . . ?
C2 C3 C18 C17 -9.8(3) . . . . ?
C4 C3 C18 C17 173.1(2) . . . . ?
C2 C3 C18 C19 168.2(2) . . . . ?
C4 C3 C18 C19 -8.9(3) . . . . ?
C17 C18 C19 C20 1.1(3) . . . . ?
C3 C18 C19 C20 -177.0(2) . . . . ?
C16 N4 C20 C19 0.5(4) . . . . ?
C21 N4 C20 C19 -178.1(2) . . . . ?
C18 C19 C20 N4 -0.9(4) . . . . ?
C26 N5 C22 C23 1.4(3) . . . . ?
Co1 N5 C22 C23 -177.04(16) . . . . ?
C26 N5 C22 C27 -177.42(19) . . . . ?
Co1 N5 C22 C27 4.1(3) . . . . ?
N5 C22 C23 C24 -2.9(3) . . . . ?
C27 C22 C23 C24 175.7(2) . . . . ?
C22 C23 C24 C25 0.8(3) . . . . ?
C22 C23 C24 C39 177.5(2) . . . . ?
C23 C24 C25 C26 2.9(3) . . . . ?
C39 C24 C25 C26 -173.9(2) . . . . ?
C22 N5 C26 C25 2.4(3) . . . . ?
Co1 N5 C26 C25 -179.20(16) . . . . ?
C22 N5 C26 C32 -175.30(19) . . . . ?
Co1 N5 C26 C32 3.1(3) . . . . ?
C24 C25 C26 N5 -4.5(3) . . . . ?
C24 C25 C26 C32 172.9(2) . . . . ?
C31 N6 C27 C28 -1.8(3) . . . . ?
Co1 N6 C27 C28 178.67(18) . . . . ?
C31 N6 C27 C22 176.9(2) . . . . ?
Co1 N6 C27 C22 -2.6(2) . . . . ?
N5 C22 C27 N6 -0.6(3) . . . . ?
C23 C22 C27 N6 -179.4(2) . . . . ?
N5 C22 C27 C28 178.0(2) . . . . ?
C23 C22 C27 C28 -0.7(4) . . . . ?
N6 C27 C28 C29 2.7(4) . . . . ?
C22 C27 C28 C29 -175.9(2) . . . . ?
C27 C28 C29 C30 -1.8(4) . . . . ?
C28 C29 C30 C31 0.1(4) . . . . ?
C27 N6 C31 C30 0.0(4) . . . . ?
Co1 N6 C31 C30 179.4(2) . . . . ?
C29 C30 C31 N6 0.8(4) . . . . ?
C36 N7 C32 C33 0.2(3) . . . . ?
Co1 N7 C32 C33 -178.87(17) . . . . ?
C36 N7 C32 C26 177.90(19) . . . . ?
Co1 N7 C32 C26 -1.2(2) . . . . ?
N5 C26 C32 N7 -1.0(3) . . . . ?
C25 C26 C32 N7 -178.6(2) . . . . ?
N5 C26 C32 C33 176.6(2) . . . . ?
C25 C26 C32 C33 -0.9(4) . . . . ?
N7 C32 C33 C34 0.3(3) . . . . ?
C26 C32 C33 C34 -177.2(2) . . . . ?
C32 C33 C34 C35 -0.2(4) . . . . ?
C33 C34 C35 C36 -0.4(4) . . . . ?
C32 N7 C36 C35 -0.9(3) . . . . ?
Co1 N7 C36 C35 178.07(17) . . . . ?
C34 C35 C36 N7 0.9(4) . . . . ?
C41 N8 C37 C38 -0.6(4) . . . . ?
C42 N8 C37 C38 179.3(2) . . . . ?
N8 C37 C38 C39 -0.6(4) . . . . ?
C37 C38 C39 C40 1.2(4) . . . . ?
C37 C38 C39 C24 -176.5(2) . . . . ?
C23 C24 C39 C38 -41.2(3) . . . . ?
C25 C24 C39 C38 135.5(2) . . . . ?
C23 C24 C39 C40 141.1(2) . . . . ?
C25 C24 C39 C40 -42.1(3) . . . . ?
C38 C39 C40 C41 -0.7(4) . . . . ?
C24 C39 C40 C41 177.0(2) . . . . ?
C37 N8 C41 C40 1.2(4) . . . . ?
C42 N8 C41 C40 -178.7(2) . . . . ?
C39 C40 C41 N8 -0.5(4) . . . . ?
N14 Co2 N13 C64 -3.04(16) . . . . ?
N15 Co2 N13 C64 175.53(17) . . . . ?
N10 Co2 N13 C64 86.08(17) . . . . ?
N11 Co2 N13 C64 -96.54(17) . . . . ?
N14 Co2 N13 C68 177.70(17) . . . . ?
N15 Co2 N13 C68 -3.73(16) . . . . ?
N10 Co2 N13 C68 -93.17(17) . . . . ?
N11 Co2 N13 C68 84.21(17) . . . . ?
C47 N9 C43 C44 -0.4(3) . . . . ?
Co2 N9 C43 C44 177.69(16) . . . . ?
C47 N9 C43 C48 -177.67(19) . . . . ?
Co2 N9 C43 C48 0.4(2) . . . . ?
N9 C43 C44 C45 -0.2(3) . . . . ?
C48 C43 C44 C45 176.9(2) . . . . ?
C43 C44 C45 C46 0.9(3) . . . . ?
C43 C44 C45 C60 -175.2(2) . . . . ?
C44 C45 C46 C47 -1.1(3) . . . . ?
C60 C45 C46 C47 175.0(2) . . . . ?
C43 N9 C47 C46 0.1(3) . . . . ?
Co2 N9 C47 C46 -177.93(16) . . . . ?
C43 N9 C47 C53 178.30(19) . . . . ?
Co2 N9 C47 C53 0.3(2) . . . . ?
C45 C46 C47 N9 0.6(3) . . . . ?
C45 C46 C47 C53 -177.4(2) . . . . ?
C52 N10 C48 C49 -1.7(3) . . . . ?
Co2 N10 C48 C49 175.36(18) . . . . ?
C52 N10 C48 C43 177.1(2) . . . . ?
Co2 N10 C48 C43 -5.9(2) . . . . ?
N9 C43 C48 N10 4.0(3) . . . . ?
C44 C43 C48 N10 -173.2(2) . . . . ?
N9 C43 C48 C49 -177.3(2) . . . . ?
C44 C43 C48 C49 5.5(3) . . . . ?
N10 C48 C49 C50 1.1(4) . . . . ?
C43 C48 C49 C50 -177.5(2) . . . . ?
C48 C49 C50 C51 0.0(4) . . . . ?
C49 C50 C51 C52 -0.6(4) . . . . ?
C48 N10 C52 C51 1.1(3) . . . . ?
Co2 N10 C52 C51 -175.37(18) . . . . ?
C50 C51 C52 N10 0.1(4) . . . . ?
C57 N11 C53 C54 -0.4(3) . . . . ?
Co2 N11 C53 C54 173.90(17) . . . . ?
C57 N11 C53 C47 -178.87(19) . . . . ?
Co2 N11 C53 C47 -4.6(2) . . . . ?
N9 C47 C53 N11 3.1(3) . . . . ?
C46 C47 C53 N11 -178.8(2) . . . . ?
N9 C47 C53 C54 -175.3(2) . . . . ?
C46 C47 C53 C54 2.8(3) . . . . ?
N11 C53 C54 C55 -0.1(3) . . . . ?
C47 C53 C54 C55 178.2(2) . . . . ?
C53 C54 C55 C56 0.4(4) . . . . ?
C54 C55 C56 C57 -0.1(4) . . . . ?
C53 N11 C57 C56 0.6(3) . . . . ?
Co2 N11 C57 C56 -172.46(18) . . . . ?
C55 C56 C57 N11 -0.4(4) . . . . ?
C62 N12 C58 C59 0.7(4) . . . . ?
C63 N12 C58 C59 -178.4(2) . . . . ?
N12 C58 C59 C60 0.1(4) . . . . ?
C58 C59 C60 C61 -1.1(4) . . . . ?
C58 C59 C60 C45 175.8(2) . . . . ?
C46 C45 C60 C61 35.0(3) . . . . ?
C44 C45 C60 C61 -148.9(2) . . . . ?
C46 C45 C60 C59 -141.8(2) . . . . ?
C44 C45 C60 C59 34.3(3) . . . . ?
C59 C60 C61 C62 1.3(4) . . . . ?
C45 C60 C61 C62 -175.6(2) . . . . ?
C58 N12 C62 C61 -0.5(4) . . . . ?
C63 N12 C62 C61 178.6(2) . . . . ?
C60 C61 C62 N12 -0.5(4) . . . . ?
C68 N13 C64 C65 -0.2(3) . . . . ?
Co2 N13 C64 C65 -179.43(16) . . . . ?
C68 N13 C64 C69 -179.24(19) . . . . ?
Co2 N13 C64 C69 1.5(2) . . . . ?
N13 C64 C65 C66 -2.3(3) . . . . ?
C69 C64 C65 C66 176.6(2) . . . . ?
C64 C65 C66 C67 1.9(3) . . . . ?
C64 C65 C66 C81 178.7(2) . . . . ?
C65 C66 C67 C68 0.7(3) . . . . ?
C81 C66 C67 C68 -176.2(2) . . . . ?
C64 N13 C68 C67 3.0(3) . . . . ?
Co2 N13 C68 C67 -177.77(16) . . . . ?
C64 N13 C68 C74 -174.29(19) . . . . ?
Co2 N13 C68 C74 5.0(2) . . . . ?
C66 C67 C68 N13 -3.2(3) . . . . ?
C66 C67 C68 C74 173.6(2) . . . . ?
C73 N14 C69 C70 -2.1(3) . . . . ?
Co2 N14 C69 C70 177.12(18) . . . . ?
C73 N14 C69 C64 176.5(2) . . . . ?
Co2 N14 C69 C64 -4.3(2) . . . . ?
N13 C64 C69 N14 2.0(3) . . . . ?
C65 C64 C69 N14 -177.0(2) . . . . ?
N13 C64 C69 C70 -179.5(2) . . . . ?
C65 C64 C69 C70 1.6(4) . . . . ?
N14 C69 C70 C71 2.5(4) . . . . ?
C64 C69 C70 C71 -176.0(2) . . . . ?
C69 C70 C71 C72 -1.0(4) . . . . ?
C70 C71 C72 C73 -0.6(4) . . . . ?
C69 N14 C73 C72 0.4(4) . . . . ?
Co2 N14 C73 C72 -178.72(19) . . . . ?
C71 C72 C73 N14 0.9(4) . . . . ?
C78 N15 C74 C75 0.6(3) . . . . ?
Co2 N15 C74 C75 -176.56(17) . . . . ?
C78 N15 C74 C68 177.78(19) . . . . ?
Co2 N15 C74 C68 0.6(2) . . . . ?
N13 C68 C74 N15 -3.4(3) . . . . ?
C67 C68 C74 N15 179.6(2) . . . . ?
N13 C68 C74 C75 173.7(2) . . . . ?
C67 C68 C74 C75 -3.3(4) . . . . ?
N15 C74 C75 C76 -0.5(3) . . . . ?
C68 C74 C75 C76 -177.4(2) . . . . ?
C74 C75 C76 C77 0.2(4) . . . . ?
C75 C76 C77 C78 0.0(4) . . . . ?
C74 N15 C78 C77 -0.4(3) . . . . ?
Co2 N15 C78 C77 176.28(17) . . . . ?
C76 C77 C78 N15 0.1(4) . . . . ?
C83 N16 C79 C80 -1.8(4) . . . . ?
C84 N16 C79 C80 179.1(2) . . . . ?
N16 C79 C80 C81 -0.4(4) . . . . ?
C79 C80 C81 C82 2.3(3) . . . . ?
C79 C80 C81 C66 -175.4(2) . . . . ?
C67 C66 C81 C80 143.6(2) . . . . ?
C65 C66 C81 C80 -33.2(3) . . . . ?
C67 C66 C81 C82 -34.0(3) . . . . ?
C65 C66 C81 C82 149.2(2) . . . . ?
C80 C81 C82 C83 -2.1(4) . . . . ?
C66 C81 C82 C83 175.6(2) . . . . ?
C79 N16 C83 C82 2.0(4) . . . . ?
C84 N16 C83 C82 -178.9(2) . . . . ?
C81 C82 C83 N16 0.0(4) . . . . ?
